data_4117761
loop_
_publ_author_name
'Anantharamulu Navulla'
'Lan Huynh'
'Zheng Wei'
'Alexander S. Filatov'
'Evgeny V. Dikarev'

_publ_contact_author_address
;
Department of Chemistry
University at Albany
1400 Washington Avenue
Albany NY 12222
USA
;
_publ_contact_author_email dikarev@albany.edu
_publ_contact_author_fax 518-442-3462
_publ_contact_author_name
;
Dikarev, Evgeny V. 
;
_publ_contact_author_phone 518-442-4401
_publ_section_title
;
 Volatile Single-Source Molecular Precursor for the Lithium Ion Battery
 Cathode
;
_journal_name_full 'Journal of the American Chemical Society'
_journal_page_first 5762
_journal_page_last 5765
_journal_paper_doi 10.1021/ja301112q
_journal_volume 134
_journal_year 2012
_chemical_formula_moiety 'C55 H95 Li Mn2 O10'
_chemical_formula_sum 'C55 H95 Li Mn2 O10'
_chemical_formula_weight 1033.13
_chemical_name_systematic
; 
 penta(2,2,6,6-tetramethyl-3,5-heptanedionate)-lithium(I)-
 di-manganese(II)
;
_space_group_IT_number 2
_symmetry_cell_setting triclinic
_symmetry_Int_Tables_number 2
_symmetry_space_group_name_Hall '-P 1'
_symmetry_space_group_name_H-M 'P -1'
_atom_sites_solution_hydrogens geom
_atom_sites_solution_primary direct
_atom_sites_solution_secondary difmap
_audit_creation_method
;
manual editing of the CIF file 
created by SHELXTL Ver. 6.14
;
_cell_angle_alpha 68.834(3)
_cell_angle_beta 84.406(4)
_cell_angle_gamma 80.583(3)
_cell_formula_units_Z 4
_cell_length_a 11.590(2)
_cell_length_b 20.246(4)
_cell_length_c 27.885(6)
_cell_measurement_reflns_used 5793
_cell_measurement_temperature 100(2)
_cell_measurement_theta_max 26.28
_cell_measurement_theta_min 2.19
_cell_volume 6014(2)
_computing_cell_refinement 'SAINT Ver. 6.22  (Bruker-AXS, 2003)'
_computing_data_collection 'SMART Ver. 5.622 (Bruker-AXS, 2003)'
_computing_data_reduction 'SAINT Ver. 6.22'
_computing_molecular_graphics 'SHELXTL Ver. 6.14'
_computing_publication_material 'SHELXTL Ver. 6.14'
_computing_structure_refinement 'SHELXTL Ver. 6.14'
_computing_structure_solution 'SHELXTL Ver. 6.14 (Bruker-AXS, 2003)'
_diffrn_ambient_temperature 100(2)
_diffrn_measured_fraction_theta_full 0.991
_diffrn_measured_fraction_theta_max 0.974
_diffrn_measurement_device_type 'Bruker SMART APEX CCD area-detector'
_diffrn_measurement_method '0.30\% \w scans'
_diffrn_radiation_monochromator graphite
_diffrn_radiation_source 'fine-focus sealed tube'
_diffrn_radiation_type Mo-K\a
_diffrn_radiation_wavelength 0.71073
_diffrn_reflns_av_R_equivalents 0.0586
_diffrn_reflns_av_sigmaI/netI 0.1056
_diffrn_reflns_limit_h_max 14
_diffrn_reflns_limit_h_min -14
_diffrn_reflns_limit_k_max 25
_diffrn_reflns_limit_k_min -25
_diffrn_reflns_limit_l_max 35
_diffrn_reflns_limit_l_min -34
_diffrn_reflns_number 51297
_diffrn_reflns_theta_full 25.00
_diffrn_reflns_theta_max 27.08
_diffrn_reflns_theta_min 1.55
_exptl_absorpt_coefficient_mu 0.469
_exptl_absorpt_correction_T_max 0.9815
_exptl_absorpt_correction_T_min 0.8957
_exptl_absorpt_correction_type multi-scan
_exptl_absorpt_process_details
;
SADABS  (Bruker-AXS, 2003)
;
_exptl_crystal_colour yellow
_exptl_crystal_density_diffrn 1.141
_exptl_crystal_description plate
_exptl_crystal_F_000 2232
_exptl_crystal_size_max 0.24
_exptl_crystal_size_mid 0.12
_exptl_crystal_size_min 0.04
_refine_diff_density_max 0.996
_refine_diff_density_min -0.846
_refine_diff_density_rms 0.074
_refine_ls_extinction_method none
_refine_ls_goodness_of_fit_ref 1.042
_refine_ls_hydrogen_treatment noref
_refine_ls_matrix_type full
_refine_ls_number_parameters 1509
_refine_ls_number_reflns 25790
_refine_ls_number_restraints 829
_refine_ls_restrained_S_all 1.029
_refine_ls_R_factor_all 0.1392
_refine_ls_R_factor_gt 0.0721
_refine_ls_shift/su_max 0.001
_refine_ls_shift/su_mean 0.000
_refine_ls_structure_factor_coef Fsqd
_refine_ls_weighting_details 'calc w=1/[\s^2^(Fo^2^)+(0.0123P)^2^+9.0000P] where P=(Fo^2^+2Fc^2^)/3'
_refine_ls_weighting_scheme calc
_refine_ls_wR_factor_gt 0.1318
_refine_ls_wR_factor_ref 0.1570
_reflns_number_gt 13906
_reflns_number_total 25790
_reflns_threshold_expression I>2\s(I)
_cod_data_source_file ja301112q_si_002.cif
_cod_data_source_block LiMn2(thd)5
_cod_original_sg_symbol_Hall '-P 1        '
_cod_original_sg_symbol_H-M 'P -1 '
_cod_database_code 4117761

loop_
_symmetry_equiv_pos_as_xyz
'x, y, z'
'-x, -y, -z'

loop_
_atom_site_label
_atom_site_type_symbol
_atom_site_fract_x
_atom_site_fract_y
_atom_site_fract_z
_atom_site_U_iso_or_equiv
_atom_site_adp_type
_atom_site_occupancy
_atom_site_symmetry_multiplicity
_atom_site_calc_flag
_atom_site_refinement_flags
_atom_site_disorder_assembly
_atom_site_disorder_group
Mn1 Mn 0.06223(5) 0.47732(3) 0.23442(2) 0.02945(14) Uani 1 1 d . . .
Mn2 Mn 0.08428(5) 0.39107(3) 0.35364(2) 0.02882(14) Uani 1 1 d . . .
Li1 Li 0.2096(6) 0.5107(4) 0.3003(2) 0.0372(16) Uani 1 1 d . . .
Mn3 Mn 0.69813(7) 0.01453(3) 0.26547(2) 0.0538(2) Uani 1 1 d . . .
Mn4 Mn 0.69596(7) 0.10200(4) 0.14662(2) 0.0530(2) Uani 1 1 d . B .
Li2 Li 0.8780(7) -0.0134(5) 0.1922(4) 0.073(3) Uani 1 1 d . B .
O1 O 0.0934(2) 0.43221(13) 0.17760(9) 0.0336(6) Uani 1 1 d . . .
O2 O -0.0536(2) 0.55472(13) 0.18671(9) 0.0349(6) Uani 1 1 d . . .
O3 O -0.0523(2) 0.41016(12) 0.29205(9) 0.0285(6) Uani 1 1 d . . .
O4 O 0.0400(2) 0.51079(12) 0.30583(8) 0.0253(5) Uani 1 1 d . . .
O5 O 0.2065(2) 0.53778(13) 0.22112(9) 0.0335(6) Uani 1 1 d . . .
O6 O 0.1981(2) 0.40279(12) 0.28352(9) 0.0281(6) Uani 1 1 d . . .
O7 O -0.0446(2) 0.39492(13) 0.41026(9) 0.0336(6) Uani 1 1 d . . .
O8 O 0.0897(2) 0.28162(13) 0.38428(9) 0.0330(6) Uani 1 1 d . . .
O9 O 0.2997(2) 0.57073(14) 0.30915(10) 0.0403(7) Uani 1 1 d . . .
O10 O 0.2244(2) 0.43616(14) 0.37118(9) 0.0344(6) Uani 1 1 d . A .
O11 O 0.5917(3) 0.1004(2) 0.09141(12) 0.0646(10) Uani 1 1 d . . .
O12 O 0.6644(3) 0.21185(16) 0.11498(11) 0.0584(9) Uani 1 1 d . . .
O13 O 0.5571(2) 0.07937(13) 0.21182(10) 0.0351(6) Uani 1 1 d . B .
O14 O 0.7115(2) -0.01857(13) 0.19374(10) 0.0344(6) Uani 1 1 d . B .
O15 O 0.6052(3) -0.06364(15) 0.31419(13) 0.0671(10) Uani 1 1 d . C .
O16 O 0.6702(2) 0.06138(13) 0.32161(10) 0.0377(7) Uani 1 1 d . C .
C1 C 0.1911(4) 0.4689(2) 0.05306(16) 0.0519(12) Uani 1 1 d . . .
H1A H 0.2216 0.4459 0.0280 0.078 Uiso 1 1 calc R . .
H1B H 0.2566 0.4768 0.0691 0.078 Uiso 1 1 calc R . .
H1C H 0.1441 0.5149 0.0355 0.078 Uiso 1 1 calc R . .
C2 C 0.1909(4) 0.3508(2) 0.12416(16) 0.0523(12) Uani 1 1 d . . .
H2A H 0.2266 0.3271 0.1002 0.078 Uiso 1 1 calc R . .
H2B H 0.1424 0.3192 0.1504 0.078 Uiso 1 1 calc R . .
H2C H 0.2526 0.3616 0.1408 0.078 Uiso 1 1 calc R . .
C3 C 0.0162(4) 0.4039(2) 0.06931(17) 0.0519(12) Uani 1 1 d . . .
H3A H -0.0276 0.4487 0.0476 0.078 Uiso 1 1 calc R . .
H3B H -0.0368 0.3768 0.0961 0.078 Uiso 1 1 calc R . .
H3C H 0.0502 0.3755 0.0481 0.078 Uiso 1 1 calc R . .
C4 C 0.1146(4) 0.4204(2) 0.09460(14) 0.0371(10) Uani 1 1 d . . .
C5 C 0.0614(3) 0.45973(19) 0.13144(14) 0.0324(9) Uani 1 1 d . . .
C6 C -0.0180(3) 0.5220(2) 0.11284(15) 0.0372(10) Uani 1 1 d . . .
H6 H -0.0380 0.5362 0.0780 0.045 Uiso 1 1 calc R . .
C7 C -0.0715(3) 0.5658(2) 0.14009(15) 0.0342(9) Uani 1 1 d . . .
C8 C -0.1564(4) 0.6339(2) 0.11384(16) 0.0433(11) Uani 1 1 d . . .
C9 C -0.0920(5) 0.6964(2) 0.1058(2) 0.087(2) Uani 1 1 d . . .
H9A H -0.0274 0.6970 0.0803 0.131 Uiso 1 1 calc R . .
H9B H -0.0608 0.6918 0.1385 0.131 Uiso 1 1 calc R . .
H9C H -0.1460 0.7411 0.0935 0.131 Uiso 1 1 calc R . .
C10 C -0.2037(6) 0.6358(3) 0.0647(2) 0.120(3) Uani 1 1 d . . .
H10A H -0.2657 0.6765 0.0530 0.180 Uiso 1 1 calc R . .
H10B H -0.2356 0.5913 0.0710 0.180 Uiso 1 1 calc R . .
H10C H -0.1404 0.6407 0.0381 0.180 Uiso 1 1 calc R . .
C11 C -0.2605(4) 0.6388(3) 0.1509(2) 0.0810(18) Uani 1 1 d . . .
H11A H -0.3112 0.6843 0.1360 0.122 Uiso 1 1 calc R . .
H11B H -0.2323 0.6361 0.1836 0.122 Uiso 1 1 calc R . .
H11C H -0.3049 0.5991 0.1568 0.122 Uiso 1 1 calc R . .
C12 C -0.2451(4) 0.4146(2) 0.23436(15) 0.0415(10) Uani 1 1 d . . .
H12A H -0.2437 0.4634 0.2097 0.062 Uiso 1 1 calc R . .
H12B H -0.3110 0.3949 0.2277 0.062 Uiso 1 1 calc R . .
H12C H -0.1717 0.3848 0.2305 0.062 Uiso 1 1 calc R . .
C13 C -0.3760(3) 0.4588(2) 0.29645(17) 0.0412(10) Uani 1 1 d . . .
H13A H -0.3851 0.4588 0.3318 0.062 Uiso 1 1 calc R . .
H13B H -0.4396 0.4370 0.2899 0.062 Uiso 1 1 calc R . .
H13C H -0.3787 0.5081 0.2722 0.062 Uiso 1 1 calc R . .
C14 C -0.2531(3) 0.3384(2) 0.32799(16) 0.0401(10) Uani 1 1 d . . .
H14A H -0.1776 0.3110 0.3233 0.060 Uiso 1 1 calc R . .
H14B H -0.3166 0.3161 0.3219 0.060 Uiso 1 1 calc R . .
H14C H -0.2616 0.3388 0.3632 0.060 Uiso 1 1 calc R . .
C15 C -0.2588(3) 0.4159(2) 0.28941(15) 0.0323(9) Uani 1 1 d . . .
C16 C -0.1516(3) 0.44620(19) 0.29729(13) 0.0279(8) Uani 1 1 d . . .
C17 C -0.1630(3) 0.50958(19) 0.30807(14) 0.0287(8) Uani 1 1 d . . .
H17 H -0.2392 0.5329 0.3126 0.034 Uiso 1 1 calc R . .
C18 C -0.0655(3) 0.53954(19) 0.31235(13) 0.0267(8) Uani 1 1 d . . .
C19 C -0.0755(3) 0.60782(19) 0.32436(14) 0.0297(8) Uani 1 1 d . . .
C20 C -0.2020(3) 0.6398(2) 0.33220(17) 0.0415(10) Uani 1 1 d . . .
H20A H -0.2443 0.6513 0.3008 0.062 Uiso 1 1 calc R . .
H20B H -0.2023 0.6834 0.3398 0.062 Uiso 1 1 calc R . .
H20C H -0.2402 0.6050 0.3610 0.062 Uiso 1 1 calc R . .
C21 C -0.0155(3) 0.66242(19) 0.27877(15) 0.0378(10) Uani 1 1 d . . .
H21A H 0.0666 0.6430 0.2749 0.057 Uiso 1 1 calc R . .
H21B H -0.0195 0.7071 0.2854 0.057 Uiso 1 1 calc R . .
H21C H -0.0555 0.6718 0.2471 0.057 Uiso 1 1 calc R . .
C22 C -0.0095(3) 0.5907(2) 0.37371(15) 0.0384(10) Uani 1 1 d . . .
H22A H -0.0453 0.5543 0.4023 0.058 Uiso 1 1 calc R . .
H22B H -0.0139 0.6342 0.3819 0.058 Uiso 1 1 calc R . .
H22C H 0.0727 0.5726 0.3683 0.058 Uiso 1 1 calc R . .
C23 C 0.2691(4) 0.6132(2) 0.11855(15) 0.0421(10) Uani 1 1 d . . .
H23A H 0.3040 0.6511 0.0909 0.063 Uiso 1 1 calc R . .
H23B H 0.2030 0.6346 0.1353 0.063 Uiso 1 1 calc R . .
H23C H 0.2414 0.5814 0.1040 0.063 Uiso 1 1 calc R . .
C24 C 0.4660(4) 0.5372(2) 0.13283(16) 0.0444(11) Uani 1 1 d . . .
H24A H 0.5010 0.5754 0.1054 0.067 Uiso 1 1 calc R . .
H24B H 0.4401 0.5051 0.1182 0.067 Uiso 1 1 calc R . .
H24C H 0.5242 0.5102 0.1586 0.067 Uiso 1 1 calc R . .
C25 C 0.3998(4) 0.6192(2) 0.18194(16) 0.0447(11) Uani 1 1 d . . .
H25A H 0.4606 0.5924 0.2065 0.067 Uiso 1 1 calc R . .
H25B H 0.3326 0.6377 0.1999 0.067 Uiso 1 1 calc R . .
H25C H 0.4311 0.6591 0.1548 0.067 Uiso 1 1 calc R . .
C26 C 0.3611(3) 0.5701(2) 0.15827(14) 0.0343(9) Uani 1 1 d . . .
C27 C 0.3012(3) 0.5130(2) 0.20203(14) 0.0311(9) Uani 1 1 d . . .
C28 C 0.3477(3) 0.4403(2) 0.22003(14) 0.0331(9) Uani 1 1 d . . .
H28 H 0.4187 0.4259 0.2041 0.040 Uiso 1 1 calc R . .
C29 C 0.2958(3) 0.3876(2) 0.26014(14) 0.0316(9) Uani 1 1 d . . .
C30 C 0.2549(3) 0.2651(2) 0.27698(17) 0.0439(11) Uani 1 1 d . . .
H30A H 0.2343 0.2773 0.2413 0.066 Uiso 1 1 calc R . .
H30B H 0.1853 0.2759 0.2972 0.066 Uiso 1 1 calc R . .
H30C H 0.2847 0.2140 0.2915 0.066 Uiso 1 1 calc R . .
C31 C 0.3840(4) 0.2907(2) 0.33429(15) 0.0460(11) Uani 1 1 d . . .
H31A H 0.4196 0.2406 0.3481 0.069 Uiso 1 1 calc R . .
H31B H 0.3143 0.2985 0.3555 0.069 Uiso 1 1 calc R . .
H31C H 0.4405 0.3217 0.3346 0.069 Uiso 1 1 calc R . .
C32 C 0.4565(4) 0.2929(2) 0.24650(16) 0.0454(11) Uani 1 1 d . . .
H32A H 0.4832 0.2414 0.2588 0.068 Uiso 1 1 calc R . .
H32B H 0.5189 0.3182 0.2497 0.068 Uiso 1 1 calc R . .
H32C H 0.4365 0.3090 0.2103 0.068 Uiso 1 1 calc R . .
C33 C 0.3490(3) 0.3088(2) 0.27854(14) 0.0322(9) Uani 1 1 d . . .
C34 C -0.2694(3) 0.4300(2) 0.44690(16) 0.0456(11) Uani 1 1 d . . .
H34A H -0.2253 0.4693 0.4270 0.068 Uiso 1 1 calc R . .
H34B H -0.3285 0.4460 0.4695 0.068 Uiso 1 1 calc R . .
H34C H -0.3082 0.4155 0.4233 0.068 Uiso 1 1 calc R . .
C35 C -0.2566(4) 0.3065(2) 0.51201(16) 0.0496(12) Uani 1 1 d . . .
H35A H -0.3204 0.3256 0.5311 0.074 Uiso 1 1 calc R . .
H35B H -0.2054 0.2682 0.5363 0.074 Uiso 1 1 calc R . .
H35C H -0.2892 0.2874 0.4894 0.074 Uiso 1 1 calc R . .
C36 C -0.1224(4) 0.3903(2) 0.51501(16) 0.0481(11) Uani 1 1 d . . .
H36A H -0.0808 0.4304 0.4942 0.072 Uiso 1 1 calc R . .
H36B H -0.0662 0.3504 0.5349 0.072 Uiso 1 1 calc R . .
H36C H -0.1798 0.4054 0.5386 0.072 Uiso 1 1 calc R . .
C37 C -0.1857(3) 0.3665(2) 0.47948(14) 0.0351(9) Uani 1 1 d . . .
C38 C -0.0904(3) 0.3432(2) 0.44447(14) 0.0318(9) Uani 1 1 d . . .
C39 C -0.0559(3) 0.2710(2) 0.45129(14) 0.0339(9) Uani 1 1 d . . .
H39 H -0.0957 0.2374 0.4781 0.041 Uiso 1 1 calc R . .
C40 C 0.0312(3) 0.2434(2) 0.42270(14) 0.0318(9) Uani 1 1 d . . .
C41 C 0.0399(5) 0.1457(2) 0.38899(17) 0.0603(14) Uani 1 1 d . . .
H41A H 0.0812 0.1752 0.3584 0.090 Uiso 1 1 calc R . .
H41B H -0.0446 0.1561 0.3838 0.090 Uiso 1 1 calc R . .
H41C H 0.0664 0.0950 0.3947 0.090 Uiso 1 1 calc R . .
C42 C 0.1959(4) 0.1449(2) 0.4448(2) 0.0640(14) Uani 1 1 d . . .
H42A H 0.2211 0.0940 0.4512 0.096 Uiso 1 1 calc R . .
H42B H 0.2117 0.1560 0.4748 0.096 Uiso 1 1 calc R . .
H42C H 0.2389 0.1735 0.4144 0.096 Uiso 1 1 calc R . .
C43 C 0.0656(4) 0.1624(2) 0.43573(15) 0.0378(10) Uani 1 1 d . . .
C44 C -0.0014(4) 0.1169(2) 0.48264(17) 0.0558(13) Uani 1 1 d . . .
H44A H -0.0854 0.1277 0.4765 0.084 Uiso 1 1 calc R . .
H44B H 0.0133 0.1276 0.5129 0.084 Uiso 1 1 calc R . .
H44C H 0.0249 0.0661 0.4886 0.084 Uiso 1 1 calc R . .
C45 C 0.4778(4) 0.6543(2) 0.29793(16) 0.0446(11) Uani 1 1 d . . .
H45A H 0.5456 0.6185 0.2977 0.067 Uiso 1 1 calc R . .
H45B H 0.5047 0.6991 0.2950 0.067 Uiso 1 1 calc R . .
H45C H 0.4294 0.6627 0.2688 0.067 Uiso 1 1 calc R . .
C46 C 0.4820(4) 0.6103(2) 0.39399(17) 0.0501(12) Uani 1 1 d . . .
H46A H 0.4340 0.5955 0.4260 0.075 Uiso 1 1 calc R . .
H46B H 0.5157 0.6530 0.3911 0.075 Uiso 1 1 calc R . .
H46C H 0.5450 0.5715 0.3942 0.075 Uiso 1 1 calc R . .
C47 C 0.3030(4) 0.6861(2) 0.34844(18) 0.0542(12) Uani 1 1 d . . .
H47A H 0.2549 0.6968 0.3188 0.081 Uiso 1 1 calc R . .
H47B H 0.3337 0.7294 0.3464 0.081 Uiso 1 1 calc R . .
H47C H 0.2550 0.6696 0.3803 0.081 Uiso 1 1 calc R . .
C48 C 0.4056(3) 0.6274(2) 0.34813(16) 0.0379(10) Uani 1 1 d . . .
C49 C 0.3472(3) 0.5634(2) 0.34902(16) 0.0368(9) Uani 1 1 d . . .
C50 C 0.3463(3) 0.5021(2) 0.39481(15) 0.0390(10) Uani 1 1 d . A .
H50 H 0.3908 0.5009 0.4220 0.047 Uiso 1 1 calc R . .
C51 C 0.2877(3) 0.4438(2) 0.40420(15) 0.0352(9) Uani 1 1 d . . .
C52 C 0.2990(4) 0.3835(2) 0.45739(15) 0.0402(10) Uani 1 1 d D A 1
C53 C 0.4292(5) 0.3490(4) 0.4622(3) 0.0579(18) Uiso 0.70 1 d PD A 1
H53A H 0.4526 0.3310 0.4339 0.087 Uiso 0.70 1 calc PR A 1
H53B H 0.4388 0.3094 0.4952 0.087 Uiso 0.70 1 calc PR A 1
H53C H 0.4784 0.3849 0.4604 0.087 Uiso 0.70 1 calc PR A 1
C54 C 0.2298(5) 0.3228(3) 0.4639(2) 0.0395(14) Uiso 0.70 1 d PD A 1
H54A H 0.2533 0.3036 0.4363 0.059 Uiso 0.70 1 calc PR A 1
H54B H 0.1459 0.3410 0.4623 0.059 Uiso 0.70 1 calc PR A 1
H54C H 0.2455 0.2849 0.4973 0.059 Uiso 0.70 1 calc PR A 1
C55 C 0.2597(6) 0.4118(4) 0.5009(2) 0.0581(18) Uiso 0.70 1 d PD A 1
H55A H 0.2681 0.3723 0.5340 0.087 Uiso 0.70 1 calc PR A 1
H55B H 0.1775 0.4335 0.4971 0.087 Uiso 0.70 1 calc PR A 1
H55C H 0.3081 0.4479 0.4996 0.087 Uiso 0.70 1 calc PR A 1
C53X C 0.3887(13) 0.3939(9) 0.4896(6) 0.068(5) Uiso 0.30 1 d PD A 2
H53D H 0.3767 0.4437 0.4878 0.102 Uiso 0.30 1 calc PR A 2
H53E H 0.4678 0.3824 0.4761 0.102 Uiso 0.30 1 calc PR A 2
H53F H 0.3794 0.3623 0.5254 0.102 Uiso 0.30 1 calc PR A 2
C54X C 0.3127(18) 0.3147(8) 0.4531(8) 0.090(6) Uiso 0.30 1 d PD A 2
H54D H 0.3200 0.2778 0.4874 0.136 Uiso 0.30 1 calc PR A 2
H54E H 0.3834 0.3087 0.4318 0.136 Uiso 0.30 1 calc PR A 2
H54F H 0.2443 0.3102 0.4370 0.136 Uiso 0.30 1 calc PR A 2
C55X C 0.1753(13) 0.4012(10) 0.4836(7) 0.079(6) Uiso 0.30 1 d PD A 2
H55D H 0.1707 0.4475 0.4880 0.119 Uiso 0.30 1 calc PR A 2
H55E H 0.1663 0.3638 0.5173 0.119 Uiso 0.30 1 calc PR A 2
H55F H 0.1128 0.4032 0.4616 0.119 Uiso 0.30 1 calc PR A 2
C60 C 0.5426(4) 0.1524(4) 0.0558(2) 0.0691(16) Uani 1 1 d D B 1
C59 C 0.4681(6) 0.1199(4) 0.0261(3) 0.0418(18) Uiso 0.60 1 d PD B 1
C56 C 0.5625(8) 0.0901(5) -0.0066(4) 0.047(2) Uiso 0.60 1 d PD B 1
H56A H 0.6063 0.1284 -0.0286 0.070 Uiso 0.60 1 calc PR B 1
H56B H 0.5250 0.0714 -0.0281 0.070 Uiso 0.60 1 calc PR B 1
H56C H 0.6163 0.0515 0.0162 0.070 Uiso 0.60 1 calc PR B 1
C57 C 0.4004(6) 0.0619(4) 0.0593(3) 0.0516(19) Uiso 0.60 1 d PD B 1
H57A H 0.4534 0.0232 0.0824 0.077 Uiso 0.60 1 calc PR B 1
H57B H 0.3634 0.0432 0.0376 0.077 Uiso 0.60 1 calc PR B 1
H57C H 0.3399 0.0811 0.0798 0.077 Uiso 0.60 1 calc PR B 1
C58 C 0.3838(8) 0.1801(5) -0.0094(4) 0.076(3) Uiso 0.60 1 d PD B 1
H58A H 0.4275 0.2183 -0.0317 0.114 Uiso 0.60 1 calc PR B 1
H58B H 0.3241 0.1992 0.0113 0.114 Uiso 0.60 1 calc PR B 1
H58C H 0.3459 0.1613 -0.0308 0.114 Uiso 0.60 1 calc PR B 1
C59X C 0.4889(10) 0.1550(7) 0.0063(4) 0.059(3) Uiso 0.40 1 d PD B 2
C56X C 0.5342(19) 0.0820(10) 0.0045(9) 0.134(11) Uiso 0.40 1 d PD B 2
H56D H 0.5056 0.0774 -0.0259 0.201 Uiso 0.40 1 calc PR B 2
H56E H 0.5066 0.0455 0.0356 0.201 Uiso 0.40 1 calc PR B 2
H56F H 0.6200 0.0754 0.0027 0.201 Uiso 0.40 1 calc PR B 2
C57X C 0.4999(12) 0.2110(7) -0.0460(5) 0.081(4) Uiso 0.40 1 d PD B 2
H57D H 0.4664 0.2579 -0.0445 0.122 Uiso 0.40 1 calc PR B 2
H57E H 0.4577 0.2004 -0.0705 0.122 Uiso 0.40 1 calc PR B 2
H57F H 0.5827 0.2113 -0.0571 0.122 Uiso 0.40 1 calc PR B 2
C58X C 0.3568(11) 0.1597(9) 0.0235(6) 0.090(5) Uiso 0.40 1 d PD B 2
H58D H 0.3285 0.2075 0.0245 0.135 Uiso 0.40 1 calc PR B 2
H58E H 0.3467 0.1239 0.0578 0.135 Uiso 0.40 1 calc PR B 2
H58F H 0.3120 0.1506 -0.0010 0.135 Uiso 0.40 1 calc PR B 2
C61 C 0.5470(4) 0.2239(3) 0.04728(19) 0.0709(17) Uani 1 1 d . . .
H61 H 0.5050 0.2580 0.0192 0.085 Uiso 1 1 calc R B 1
C62 C 0.6074(4) 0.2511(3) 0.07600(16) 0.0529(12) Uani 1 1 d . B .
C63 C 0.6101(4) 0.3314(3) 0.06179(17) 0.0621(15) Uani 1 1 d . . .
C64 C 0.7363(5) 0.3438(3) 0.0482(2) 0.0884(19) Uani 1 1 d . B .
H64A H 0.7420 0.3946 0.0395 0.133 Uiso 1 1 calc R . .
H64B H 0.7644 0.3294 0.0187 0.133 Uiso 1 1 calc R . .
H64C H 0.7844 0.3153 0.0777 0.133 Uiso 1 1 calc R . .
C65 C 0.5352(6) 0.3779(3) 0.0158(2) 0.098(2) Uani 1 1 d . B .
H65A H 0.5438 0.4283 0.0072 0.147 Uiso 1 1 calc R . .
H65B H 0.4528 0.3715 0.0247 0.147 Uiso 1 1 calc R . .
H65C H 0.5612 0.3635 -0.0140 0.147 Uiso 1 1 calc R . .
C66 C 0.5640(5) 0.3523(3) 0.10782(19) 0.0851(19) Uani 1 1 d . B .
H66A H 0.6068 0.3207 0.1382 0.128 Uiso 1 1 calc R . .
H66B H 0.4805 0.3477 0.1140 0.128 Uiso 1 1 calc R . .
H66C H 0.5750 0.4019 0.1010 0.128 Uiso 1 1 calc R . .
C67 C 0.2633(4) 0.0324(2) 0.2065(2) 0.0575(13) Uani 1 1 d . . .
H67A H 0.2750 -0.0169 0.2309 0.086 Uiso 1 1 calc R . .
H67B H 0.2736 0.0323 0.1712 0.086 Uiso 1 1 calc R . .
H67C H 0.1840 0.0550 0.2118 0.086 Uiso 1 1 calc R . .
C68 C 0.3333(4) 0.1519(2) 0.17790(17) 0.0502(12) Uani 1 1 d . . .
H68A H 0.2542 0.1742 0.1839 0.075 Uiso 1 1 calc R . .
H68B H 0.3425 0.1527 0.1424 0.075 Uiso 1 1 calc R . .
H68C H 0.3909 0.1785 0.1836 0.075 Uiso 1 1 calc R . .
C69 C 0.3525(3) 0.0742(2) 0.21528(17) 0.0403(10) Uani 1 1 d . . .
C70 C 0.3393(4) 0.0732(2) 0.27078(17) 0.0497(12) Uani 1 1 d . . .
H70A H 0.3545 0.0237 0.2947 0.075 Uiso 1 1 calc R . .
H70B H 0.2595 0.0939 0.2774 0.075 Uiso 1 1 calc R . .
H70C H 0.3953 0.1013 0.2758 0.075 Uiso 1 1 calc R . .
C71 C 0.4794(3) 0.0433(2) 0.20714(15) 0.0365(9) Uani 1 1 d . . .
C72 C 0.5094(3) -0.0199(2) 0.19633(15) 0.0343(9) Uani 1 1 d . . .
H72 H 0.4483 -0.0443 0.1935 0.041 Uiso 1 1 calc R . .
C73 C 0.6241(3) -0.0484(2) 0.18955(14) 0.0336(9) Uani 1 1 d . . .
C74 C 0.6589(3) -0.1172(2) 0.17704(17) 0.0409(10) Uani 1 1 d . . .
C75 C 0.7360(4) -0.1709(2) 0.21988(18) 0.0534(12) Uani 1 1 d . . .
H75A H 0.6905 -0.1833 0.2527 0.080 Uiso 1 1 calc R B .
H75B H 0.8038 -0.1494 0.2227 0.080 Uiso 1 1 calc R . .
H75C H 0.7629 -0.2141 0.2116 0.080 Uiso 1 1 calc R . .
C76 C 0.7296(4) -0.0981(2) 0.12575(17) 0.0529(12) Uani 1 1 d . . .
H76A H 0.7532 -0.1411 0.1168 0.079 Uiso 1 1 calc R B .
H76B H 0.7995 -0.0787 0.1288 0.079 Uiso 1 1 calc R . .
H76C H 0.6815 -0.0622 0.0987 0.079 Uiso 1 1 calc R . .
C77 C 0.5527(4) -0.1507(2) 0.1731(2) 0.0576(13) Uani 1 1 d . . .
H77A H 0.5071 -0.1624 0.2059 0.086 Uiso 1 1 calc R B .
H77B H 0.5793 -0.1944 0.1654 0.086 Uiso 1 1 calc R . .
H77C H 0.5038 -0.1168 0.1456 0.086 Uiso 1 1 calc R . .
C81 C 0.5145(5) -0.1433(2) 0.3881(2) 0.0744(17) Uani 1 1 d D C 1
C78 C 0.6043(10) -0.2056(6) 0.3853(7) 0.064(5) Uiso 0.60 1 d PD C 1
H78A H 0.6765 -0.2051 0.4007 0.096 Uiso 0.60 1 calc PR C 1
H78B H 0.6210 -0.2013 0.3493 0.096 Uiso 0.60 1 calc PR C 1
H78C H 0.5733 -0.2506 0.4042 0.096 Uiso 0.60 1 calc PR C 1
C79 C 0.3949(6) -0.1376(5) 0.3650(3) 0.069(3) Uiso 0.60 1 d PD C 1
H79A H 0.3450 -0.0939 0.3658 0.103 Uiso 0.60 1 calc PR C 1
H79B H 0.3565 -0.1793 0.3854 0.103 Uiso 0.60 1 calc PR C 1
H79C H 0.4077 -0.1360 0.3294 0.103 Uiso 0.60 1 calc PR C 1
C80 C 0.4806(7) -0.1546(4) 0.4468(2) 0.050(2) Uiso 0.60 1 d PD C 1
H80A H 0.4238 -0.1141 0.4491 0.075 Uiso 0.60 1 calc PR C 1
H80B H 0.5510 -0.1576 0.4647 0.075 Uiso 0.60 1 calc PR C 1
H80C H 0.4460 -0.1989 0.4628 0.075 Uiso 0.60 1 calc PR C 1
C78X C 0.6138(14) -0.2042(8) 0.3934(10) 0.057(7) Uiso 0.40 1 d PD C 2
H78D H 0.6616 -0.1940 0.3613 0.085 Uiso 0.40 1 calc PR C 2
H78E H 0.5813 -0.2488 0.4007 0.085 Uiso 0.40 1 calc PR C 2
H78F H 0.6624 -0.2092 0.4217 0.085 Uiso 0.40 1 calc PR C 2
C79X C 0.4532(13) -0.1478(8) 0.3424(4) 0.081(4) Uiso 0.40 1 d PD C 2
H79D H 0.5098 -0.1442 0.3133 0.122 Uiso 0.40 1 calc PR C 2
H79E H 0.3886 -0.1084 0.3319 0.122 Uiso 0.40 1 calc PR C 2
H79F H 0.4226 -0.1935 0.3531 0.122 Uiso 0.40 1 calc PR C 2
C80X C 0.4161(15) -0.1439(12) 0.4319(7) 0.151(9) Uiso 0.40 1 d PD C 2
H80D H 0.3880 -0.1906 0.4453 0.226 Uiso 0.40 1 calc PR C 2
H80E H 0.3508 -0.1064 0.4177 0.226 Uiso 0.40 1 calc PR C 2
H80F H 0.4487 -0.1352 0.4599 0.226 Uiso 0.40 1 calc PR C 2
C82 C 0.5696(4) -0.0732(2) 0.3601(2) 0.0536(12) Uani 1 1 d U . .
C83 C 0.5783(4) -0.0277(2) 0.38603(17) 0.0460(11) Uani 1 1 d U C .
H83 H 0.5476 -0.0409 0.4205 0.055 Uiso 1 1 calc R . .
C84 C 0.6277(3) 0.0358(2) 0.36673(15) 0.0350(9) Uani 1 1 d U . .
C85 C 0.6325(4) 0.0772(2) 0.40270(15) 0.0400(10) Uani 1 1 d U C .
C86 C 0.6771(4) 0.1484(2) 0.37334(16) 0.0476(11) Uani 1 1 d U . .
H86A H 0.7556 0.1397 0.3583 0.071 Uiso 1 1 calc R C .
H86B H 0.6805 0.1739 0.3970 0.071 Uiso 1 1 calc R . .
H86C H 0.6240 0.1774 0.3459 0.071 Uiso 1 1 calc R . .
C87 C 0.5099(4) 0.0922(3) 0.42663(19) 0.0708(16) Uani 1 1 d U . .
H87A H 0.5120 0.1248 0.4452 0.106 Uiso 1 1 calc R C .
H87B H 0.4860 0.0472 0.4506 0.106 Uiso 1 1 calc R . .
H87C H 0.4536 0.1141 0.3993 0.106 Uiso 1 1 calc R . .
C88 C 0.7171(5) 0.0319(3) 0.44549(17) 0.0652(14) Uani 1 1 d U . .
H88A H 0.7950 0.0229 0.4301 0.098 Uiso 1 1 calc R C .
H88B H 0.6885 -0.0138 0.4648 0.098 Uiso 1 1 calc R . .
H88C H 0.7217 0.0577 0.4688 0.098 Uiso 1 1 calc R . .
O17 O 0.8043(19) 0.0859(11) 0.2179(6) 0.033(3) Uani 0.50 1 d PU B 1
O18 O 0.8495(5) -0.0481(3) 0.2821(2) 0.0290(13) Uani 0.50 1 d PU B 1
C89 C 0.7775(19) 0.2263(12) 0.2213(7) 0.047(5) Uani 0.50 1 d PU B 1
H89A H 0.7234 0.2123 0.2029 0.070 Uiso 0.50 1 calc PR B 1
H89B H 0.7848 0.2771 0.2039 0.070 Uiso 0.50 1 calc PR B 1
H89C H 0.7474 0.2181 0.2567 0.070 Uiso 0.50 1 calc PR B 1
C90 C 0.9472(7) 0.1986(4) 0.1654(3) 0.042(2) Uani 0.50 1 d PU B 1
H90A H 1.0184 0.1660 0.1633 0.063 Uiso 0.50 1 calc PR B 1
H90B H 0.9648 0.2480 0.1521 0.063 Uiso 0.50 1 calc PR B 1
H90C H 0.8870 0.1940 0.1449 0.063 Uiso 0.50 1 calc PR B 1
C91 C 0.9785(7) 0.1962(4) 0.2535(3) 0.040(2) Uani 0.50 1 d PU B 1
H91A H 0.9465 0.1821 0.2890 0.061 Uiso 0.50 1 calc PR B 1
H91B H 0.9830 0.2476 0.2402 0.061 Uiso 0.50 1 calc PR B 1
H91C H 1.0570 0.1698 0.2526 0.061 Uiso 0.50 1 calc PR B 1
C92 C 0.903(3) 0.180(2) 0.2218(15) 0.032(3) Uani 0.50 1 d PU B 1
C93 C 0.8777(6) 0.1013(4) 0.2405(3) 0.0250(15) Uani 0.50 1 d PU B 1
C94 C 0.9393(6) 0.0490(4) 0.2805(3) 0.0239(15) Uani 0.50 1 d PU B 1
H94 H 0.9950 0.0637 0.2960 0.029 Uiso 0.50 1 calc PR B 1
C95 C 0.9256(6) -0.0234(4) 0.2998(3) 0.0229(14) Uani 0.50 1 d PU B 1
C96 C 0.9962(7) -0.0794(4) 0.3443(3) 0.0246(16) Uani 0.50 1 d PU B 1
C97 C 1.0755(8) -0.1309(4) 0.3205(3) 0.0342(18) Uani 0.50 1 d PU B 1
H97A H 1.0270 -0.1493 0.3026 0.051 Uiso 0.50 1 calc PR B 1
H97B H 1.1162 -0.1709 0.3479 0.051 Uiso 0.50 1 calc PR B 1
H97C H 1.1332 -0.1048 0.2959 0.051 Uiso 0.50 1 calc PR B 1
C98 C 0.9095(7) -0.1241(5) 0.3845(3) 0.035(2) Uani 0.50 1 d PU B 1
H98A H 0.8550 -0.0926 0.3986 0.053 Uiso 0.50 1 calc PR B 1
H98B H 0.9535 -0.1612 0.4125 0.053 Uiso 0.50 1 calc PR B 1
H98C H 0.8655 -0.1466 0.3678 0.053 Uiso 0.50 1 calc PR B 1
C99 C 1.0685(6) -0.0473(4) 0.3701(3) 0.0320(17) Uani 0.50 1 d PU B 1
H99A H 1.1252 -0.0212 0.3449 0.048 Uiso 0.50 1 calc PR B 1
H99B H 1.1103 -0.0855 0.3983 0.048 Uiso 0.50 1 calc PR B 1
H99C H 1.0170 -0.0143 0.3840 0.048 Uiso 0.50 1 calc PR B 1
O19 O 0.8863(6) 0.0474(3) 0.1297(2) 0.0312(14) Uani 0.50 1 d PU B 1
O20 O 0.9997(6) -0.0849(4) 0.1941(3) 0.0345(16) Uani 0.50 1 d PU B 1
C100 C 0.943(2) 0.1668(9) 0.0433(9) 0.114(7) Uani 0.50 1 d PU B 1
H10D H 1.0104 0.1734 0.0591 0.171 Uiso 0.50 1 calc PR B 1
H10E H 0.8716 0.1737 0.0637 0.171 Uiso 0.50 1 calc PR B 1
H10F H 0.9366 0.2018 0.0083 0.171 Uiso 0.50 1 calc PR B 1
C101 C 0.8533(9) 0.0886(9) 0.0167(4) 0.113(5) Uani 0.50 1 d PU B 1
H10G H 0.8614 0.0404 0.0151 0.170 Uiso 0.50 1 calc PR B 1
H10H H 0.8480 0.1241 -0.0182 0.170 Uiso 0.50 1 calc PR B 1
H10I H 0.7822 0.0966 0.0371 0.170 Uiso 0.50 1 calc PR B 1
C102 C 1.0652(8) 0.0864(5) 0.0063(3) 0.057(3) Uani 0.50 1 d PU B 1
H10J H 1.0739 0.0384 0.0043 0.085 Uiso 0.50 1 calc PR B 1
H10K H 1.1360 0.0923 0.0201 0.085 Uiso 0.50 1 calc PR B 1
H10L H 1.0535 0.1223 -0.0282 0.085 Uiso 0.50 1 calc PR B 1
C103 C 0.9596(8) 0.0958(5) 0.0417(3) 0.044(2) Uani 0.50 1 d PU B 1
C104 C 0.9636(6) 0.0383(4) 0.0965(3) 0.0282(16) Uani 0.50 1 d PU B 1
C105 C 1.0489(6) -0.0200(4) 0.1068(3) 0.0277(15) Uani 0.50 1 d PU B 1
H105 H 1.1047 -0.0197 0.0794 0.033 Uiso 0.50 1 calc PR B 1
C106 C 1.0658(8) -0.0811(5) 0.1528(3) 0.0296(18) Uani 0.50 1 d PU B 1
C107 C 1.1544(17) -0.1452(11) 0.1543(5) 0.033(3) Uani 0.50 1 d PU B 1
C108 C 1.082(3) -0.2020(16) 0.1493(13) 0.069(6) Uani 0.50 1 d PU B 1
H10M H 1.0162 -0.2084 0.1747 0.103 Uiso 0.50 1 calc PR B 1
H10N H 1.1328 -0.2478 0.1557 0.103 Uiso 0.50 1 calc PR B 1
H10O H 1.0523 -0.1852 0.1146 0.103 Uiso 0.50 1 calc PR B 1
C109 C 1.2490(8) -0.1313(6) 0.1120(4) 0.050(3) Uani 0.50 1 d PU B 1
H10P H 1.2143 -0.1198 0.0788 0.076 Uiso 0.50 1 calc PR B 1
H10Q H 1.3075 -0.1741 0.1184 0.076 Uiso 0.50 1 calc PR B 1
H10R H 1.2866 -0.0910 0.1114 0.076 Uiso 0.50 1 calc PR B 1
C110 C 1.2084(11) -0.1764(6) 0.2076(5) 0.049(3) Uani 0.50 1 d PU B 1
H11D H 1.2509 -0.1412 0.2122 0.074 Uiso 0.50 1 calc PR B 1
H11E H 1.2625 -0.2200 0.2101 0.074 Uiso 0.50 1 calc PR B 1
H11F H 1.1460 -0.1878 0.2345 0.074 Uiso 0.50 1 calc PR B 1
O1X O 1.0064(7) -0.0614(4) 0.1650(3) 0.0452(18) Uani 0.50 1 d PU B 2
O2X O 0.8944(6) -0.0417(3) 0.2576(3) 0.0378(15) Uani 0.50 1 d PU B 2
C1X C 0.8963(9) -0.0799(6) 0.3622(4) 0.055(3) Uani 0.50 1 d PU B 2
H1X1 H 0.9095 -0.0971 0.3991 0.083 Uiso 0.50 1 calc PR B 2
H1X2 H 0.8196 -0.0901 0.3569 0.083 Uiso 0.50 1 calc PR B 2
H1X3 H 0.8983 -0.0282 0.3475 0.083 Uiso 0.50 1 calc PR B 2
C2X C 1.1079(9) -0.1055(7) 0.3467(4) 0.076(3) Uani 0.50 1 d PU B 2
H2X1 H 1.1693 -0.1315 0.3309 0.114 Uiso 0.50 1 calc PR B 2
H2X2 H 1.1171 -0.1231 0.3840 0.114 Uiso 0.50 1 calc PR B 2
H2X3 H 1.1144 -0.0543 0.3323 0.114 Uiso 0.50 1 calc PR B 2
C3X C 0.9794(10) -0.1980(5) 0.3598(4) 0.072(3) Uani 0.50 1 d PU B 2
H3X1 H 1.0440 -0.2251 0.3464 0.108 Uiso 0.50 1 calc PR B 2
H3X2 H 0.9047 -0.2061 0.3508 0.108 Uiso 0.50 1 calc PR B 2
H3X3 H 0.9826 -0.2138 0.3973 0.108 Uiso 0.50 1 calc PR B 2
C4X C 0.9905(9) -0.1172(6) 0.3360(3) 0.042(2) Uani 0.50 1 d PU B 2
C5X C 0.9780(7) -0.0915(4) 0.2765(3) 0.0380(18) Uani 0.50 1 d PU B 2
C6X C 1.0585(7) -0.1255(4) 0.2499(3) 0.0402(19) Uani 0.50 1 d PU B 2
H6X H 1.1139 -0.1633 0.2695 0.048 Uiso 0.50 1 calc PR B 2
C7X C 1.0651(10) -0.1082(5) 0.1950(4) 0.040(2) Uani 0.50 1 d PU B 2
C8X C 1.1582(19) -0.1536(12) 0.1713(5) 0.040(3) Uani 0.50 1 d PU B 2
C9X C 1.096(2) -0.1917(12) 0.1482(9) 0.044(4) Uani 0.50 1 d PU B 2
H9X1 H 1.0411 -0.2187 0.1740 0.066 Uiso 0.50 1 calc PR B 2
H9X2 H 1.1525 -0.2246 0.1363 0.066 Uiso 0.50 1 calc PR B 2
H9X3 H 1.0525 -0.1570 0.1190 0.066 Uiso 0.50 1 calc PR B 2
C10X C 1.2335(9) -0.1023(5) 0.1296(4) 0.046(2) Uani 0.50 1 d PU B 2
H10S H 1.1825 -0.0668 0.1036 0.068 Uiso 0.50 1 calc PR B 2
H10T H 1.2903 -0.1299 0.1132 0.068 Uiso 0.50 1 calc PR B 2
H10U H 1.2751 -0.0779 0.1457 0.068 Uiso 0.50 1 calc PR B 2
C11X C 1.2453(11) -0.2075(6) 0.2101(4) 0.047(3) Uani 0.50 1 d PU B 2
H11G H 1.2815 -0.1824 0.2276 0.070 Uiso 0.50 1 calc PR B 2
H11H H 1.3062 -0.2301 0.1918 0.070 Uiso 0.50 1 calc PR B 2
H11I H 1.2036 -0.2443 0.2356 0.070 Uiso 0.50 1 calc PR B 2
O3X O 0.7955(17) 0.1006(11) 0.2045(6) 0.030(3) Uani 0.50 1 d PU B 2
O4X O 0.8472(6) 0.0822(4) 0.1147(3) 0.0412(16) Uani 0.50 1 d PU B 2
C12X C 0.9453(8) 0.1228(5) 0.2745(3) 0.053(2) Uani 0.50 1 d PU B 2
H12D H 0.9602 0.1451 0.2988 0.079 Uiso 0.50 1 calc PR B 2
H12E H 1.0194 0.0996 0.2642 0.079 Uiso 0.50 1 calc PR B 2
H12F H 0.8924 0.0871 0.2910 0.079 Uiso 0.50 1 calc PR B 2
C13X C 0.9772(8) 0.2388(5) 0.2049(4) 0.062(3) Uani 0.50 1 d PU B 2
H13D H 0.9461 0.2799 0.1755 0.093 Uiso 0.50 1 calc PR B 2
H13E H 1.0513 0.2158 0.1942 0.093 Uiso 0.50 1 calc PR B 2
H13F H 0.9907 0.2550 0.2327 0.093 Uiso 0.50 1 calc PR B 2
C14X C 0.772(2) 0.2181(12) 0.2379(7) 0.041(4) Uani 0.50 1 d PU B 2
H14D H 0.7360 0.2523 0.2064 0.061 Uiso 0.50 1 calc PR B 2
H14E H 0.7835 0.2432 0.2608 0.061 Uiso 0.50 1 calc PR B 2
H14F H 0.7205 0.1818 0.2553 0.061 Uiso 0.50 1 calc PR B 2
C15X C 0.886(3) 0.183(2) 0.2244(15) 0.037(4) Uani 0.50 1 d PU B 2
C16X C 0.8763(7) 0.1464(4) 0.1888(3) 0.0408(18) Uani 0.50 1 d PU B 2
C17X C 0.9351(8) 0.1615(4) 0.1417(3) 0.043(2) Uani 0.50 1 d PU B 2
H17X H 0.9900 0.1945 0.1332 0.052 Uiso 0.50 1 calc PR B 2
C18X C 0.9179(8) 0.1304(5) 0.1052(3) 0.0457(19) Uani 0.50 1 d PU B 2
C19X C 0.9868(13) 0.1498(9) 0.0528(7) 0.057(3) Uani 0.50 1 d PU B 2
C20X C 0.8901(12) 0.1722(9) 0.0110(5) 0.092(4) Uani 0.50 1 d PU B 2
H20D H 0.8435 0.2177 0.0100 0.138 Uiso 0.50 1 calc PR B 2
H20E H 0.8388 0.1351 0.0201 0.138 Uiso 0.50 1 calc PR B 2
H20F H 0.9283 0.1777 -0.0229 0.138 Uiso 0.50 1 calc PR B 2
C21X C 1.0596(10) 0.2087(6) 0.0423(4) 0.075(3) Uani 0.50 1 d PU B 2
H21D H 1.0103 0.2509 0.0459 0.113 Uiso 0.50 1 calc PR B 2
H21E H 1.0940 0.2208 0.0071 0.113 Uiso 0.50 1 calc PR B 2
H21F H 1.1223 0.1927 0.0668 0.113 Uiso 0.50 1 calc PR B 2
C22X C 1.0597(11) 0.0840(6) 0.0503(5) 0.078(3) Uani 0.50 1 d PU B 2
H22D H 1.0860 0.0910 0.0145 0.117 Uiso 0.50 1 calc PR B 2
H22E H 1.0136 0.0441 0.0633 0.117 Uiso 0.50 1 calc PR B 2
H22F H 1.1280 0.0732 0.0714 0.117 Uiso 0.50 1 calc PR B 2

loop_
_atom_site_aniso_label
_atom_site_aniso_U_11
_atom_site_aniso_U_22
_atom_site_aniso_U_33
_atom_site_aniso_U_23
_atom_site_aniso_U_13
_atom_site_aniso_U_12
Mn1 0.0350(3) 0.0272(3) 0.0253(3) -0.0080(3) -0.0048(2) -0.0026(3)
Mn2 0.0309(3) 0.0272(3) 0.0259(3) -0.0061(3) -0.0010(2) -0.0050(2)
Li1 0.036(4) 0.039(4) 0.037(4) -0.010(3) -0.007(3) -0.010(3)
Mn3 0.1045(6) 0.0250(3) 0.0322(4) -0.0072(3) -0.0174(4) -0.0078(4)
Mn4 0.0866(6) 0.0456(4) 0.0300(4) -0.0057(3) -0.0070(4) -0.0331(4)
Li2 0.032(4) 0.076(6) 0.133(9) -0.068(6) -0.006(5) 0.000(4)
O1 0.0392(16) 0.0299(14) 0.0315(15) -0.0110(12) -0.0075(12) -0.0002(12)
O2 0.0394(16) 0.0312(15) 0.0306(15) -0.0078(12) -0.0056(12) -0.0001(12)
O3 0.0263(14) 0.0268(13) 0.0341(14) -0.0119(12) -0.0038(11) -0.0043(11)
O4 0.0260(14) 0.0248(13) 0.0257(13) -0.0089(11) -0.0026(10) -0.0037(11)
O5 0.0350(15) 0.0282(14) 0.0361(15) -0.0112(12) 0.0042(12) -0.0048(12)
O6 0.0252(14) 0.0283(14) 0.0286(14) -0.0085(11) -0.0006(11) -0.0013(11)
O7 0.0350(15) 0.0330(15) 0.0314(14) -0.0094(12) 0.0040(12) -0.0078(12)
O8 0.0356(15) 0.0263(14) 0.0298(14) -0.0013(12) 0.0002(12) -0.0049(12)
O9 0.0393(16) 0.0484(17) 0.0385(16) -0.0159(14) -0.0092(13) -0.0148(13)
O10 0.0329(15) 0.0412(16) 0.0312(14) -0.0139(13) -0.0093(12) -0.0039(12)
O11 0.067(2) 0.090(3) 0.048(2) -0.028(2) -0.0077(18) -0.032(2)
O12 0.078(2) 0.0492(19) 0.0372(17) 0.0101(15) -0.0199(16) -0.0270(17)
O13 0.0315(15) 0.0306(15) 0.0442(16) -0.0134(13) -0.0006(12) -0.0068(12)
O14 0.0283(15) 0.0358(15) 0.0456(16) -0.0213(13) -0.0068(12) -0.0027(12)
O15 0.117(3) 0.0338(17) 0.052(2) 0.0004(16) -0.038(2) -0.0293(18)
O16 0.0530(18) 0.0284(14) 0.0295(15) -0.0034(12) 0.0000(13) -0.0166(13)
C1 0.065(3) 0.053(3) 0.038(3) -0.019(2) -0.001(2) -0.001(2)
C2 0.071(3) 0.042(3) 0.044(3) -0.022(2) -0.012(2) 0.015(2)
C3 0.076(3) 0.043(3) 0.044(3) -0.019(2) -0.021(2) -0.008(2)
C4 0.051(3) 0.032(2) 0.029(2) -0.0108(18) -0.0077(18) -0.0043(19)
C5 0.039(2) 0.028(2) 0.030(2) -0.0071(17) -0.0062(17) -0.0090(17)
C6 0.049(3) 0.032(2) 0.030(2) -0.0077(18) -0.0125(18) -0.0045(19)
C7 0.033(2) 0.031(2) 0.033(2) -0.0020(18) -0.0091(17) -0.0054(17)
C8 0.050(3) 0.031(2) 0.044(3) -0.010(2) -0.017(2) 0.008(2)
C9 0.068(4) 0.035(3) 0.125(5) 0.011(3) -0.018(4) 0.005(3)
C10 0.163(7) 0.101(5) 0.093(5) -0.055(4) -0.091(5) 0.089(5)
C11 0.060(4) 0.072(4) 0.093(4) -0.018(3) -0.018(3) 0.026(3)
C12 0.044(3) 0.038(2) 0.047(3) -0.016(2) -0.014(2) -0.010(2)
C13 0.027(2) 0.043(2) 0.061(3) -0.023(2) -0.010(2) -0.0090(19)
C14 0.039(2) 0.035(2) 0.049(3) -0.012(2) -0.006(2) -0.0130(19)
C15 0.029(2) 0.031(2) 0.040(2) -0.0153(18) -0.0068(17) -0.0056(17)
C16 0.031(2) 0.0254(19) 0.0247(19) -0.0045(16) -0.0039(16) -0.0041(16)
C17 0.024(2) 0.027(2) 0.037(2) -0.0123(17) -0.0059(16) -0.0020(16)
C18 0.029(2) 0.0269(19) 0.0215(18) -0.0049(16) -0.0037(15) -0.0044(16)
C19 0.026(2) 0.030(2) 0.036(2) -0.0138(17) -0.0006(16) -0.0057(16)
C20 0.035(2) 0.037(2) 0.061(3) -0.027(2) 0.000(2) -0.0071(19)
C21 0.040(2) 0.025(2) 0.048(3) -0.0108(19) 0.0002(19) -0.0112(18)
C22 0.041(2) 0.039(2) 0.042(2) -0.021(2) -0.0052(19) -0.0061(19)
C23 0.047(3) 0.037(2) 0.036(2) -0.0039(19) -0.007(2) -0.009(2)
C24 0.046(3) 0.039(2) 0.040(2) -0.005(2) 0.001(2) -0.007(2)
C25 0.052(3) 0.043(3) 0.044(3) -0.016(2) 0.004(2) -0.021(2)
C26 0.037(2) 0.039(2) 0.026(2) -0.0062(18) -0.0022(17) -0.0123(18)
C27 0.033(2) 0.034(2) 0.026(2) -0.0089(17) -0.0045(16) -0.0082(18)
C28 0.031(2) 0.032(2) 0.036(2) -0.0117(18) -0.0027(17) -0.0037(17)
C29 0.031(2) 0.037(2) 0.027(2) -0.0104(18) -0.0095(16) -0.0032(18)
C30 0.042(3) 0.033(2) 0.058(3) -0.018(2) 0.006(2) -0.0080(19)
C31 0.041(3) 0.046(3) 0.040(2) -0.004(2) -0.005(2) -0.002(2)
C32 0.044(3) 0.036(2) 0.050(3) -0.011(2) 0.003(2) 0.003(2)
C33 0.030(2) 0.030(2) 0.033(2) -0.0088(18) -0.0019(17) -0.0005(17)
C34 0.036(2) 0.052(3) 0.045(3) -0.016(2) 0.008(2) -0.004(2)
C35 0.044(3) 0.058(3) 0.046(3) -0.018(2) 0.010(2) -0.016(2)
C36 0.047(3) 0.062(3) 0.042(3) -0.025(2) 0.006(2) -0.015(2)
C37 0.036(2) 0.038(2) 0.031(2) -0.0108(18) 0.0041(17) -0.0107(18)
C38 0.030(2) 0.038(2) 0.028(2) -0.0096(18) -0.0031(16) -0.0099(18)
C39 0.034(2) 0.035(2) 0.029(2) -0.0045(18) -0.0005(17) -0.0123(18)
C40 0.035(2) 0.031(2) 0.026(2) -0.0030(17) -0.0107(17) -0.0076(17)
C41 0.095(4) 0.041(3) 0.053(3) -0.023(2) 0.001(3) -0.020(3)
C42 0.050(3) 0.037(3) 0.087(4) -0.001(3) -0.008(3) -0.002(2)
C43 0.049(3) 0.027(2) 0.036(2) -0.0080(18) -0.0015(19) -0.0099(19)
C44 0.078(4) 0.034(2) 0.051(3) -0.006(2) -0.001(3) -0.018(2)
C45 0.042(3) 0.045(3) 0.054(3) -0.025(2) 0.002(2) -0.012(2)
C46 0.051(3) 0.046(3) 0.059(3) -0.021(2) -0.011(2) -0.012(2)
C47 0.053(3) 0.050(3) 0.067(3) -0.030(3) -0.001(2) -0.006(2)
C48 0.035(2) 0.042(2) 0.047(3) -0.027(2) -0.0027(19) -0.0101(19)
C49 0.031(2) 0.043(2) 0.040(2) -0.020(2) 0.0018(18) -0.0061(19)
C50 0.038(2) 0.046(3) 0.037(2) -0.016(2) -0.0080(18) -0.010(2)
C51 0.029(2) 0.042(2) 0.036(2) -0.0153(19) -0.0026(17) -0.0039(18)
C52 0.041(2) 0.046(3) 0.032(2) -0.007(2) -0.0108(18) -0.013(2)
C60 0.047(3) 0.108(5) 0.070(4) -0.057(4) -0.013(3) 0.007(3)
C61 0.058(3) 0.107(5) 0.043(3) -0.031(3) -0.019(2) 0.025(3)
C62 0.051(3) 0.061(3) 0.031(2) -0.002(2) 0.003(2) 0.002(2)
C63 0.061(3) 0.065(3) 0.031(2) 0.005(2) 0.007(2) 0.015(3)
C64 0.079(4) 0.051(3) 0.108(5) -0.003(3) 0.013(4) -0.002(3)
C65 0.116(5) 0.084(4) 0.053(3) 0.004(3) -0.007(3) 0.038(4)
C66 0.119(5) 0.066(4) 0.051(3) -0.008(3) 0.005(3) 0.004(4)
C67 0.029(2) 0.058(3) 0.099(4) -0.046(3) -0.002(2) 0.000(2)
C68 0.038(3) 0.047(3) 0.062(3) -0.018(2) -0.007(2) 0.006(2)
C69 0.030(2) 0.037(2) 0.059(3) -0.025(2) 0.003(2) -0.0040(18)
C70 0.040(3) 0.044(3) 0.066(3) -0.024(2) 0.009(2) -0.001(2)
C71 0.033(2) 0.035(2) 0.042(2) -0.0146(19) -0.0036(18) -0.0039(18)
C72 0.030(2) 0.030(2) 0.045(2) -0.0151(19) -0.0030(18) -0.0035(17)
C73 0.033(2) 0.034(2) 0.033(2) -0.0129(18) -0.0042(17) -0.0013(18)
C74 0.034(2) 0.036(2) 0.061(3) -0.028(2) -0.008(2) 0.0016(19)
C75 0.057(3) 0.037(3) 0.071(3) -0.026(2) -0.023(2) 0.010(2)
C76 0.051(3) 0.059(3) 0.059(3) -0.038(3) -0.003(2) 0.004(2)
C77 0.047(3) 0.050(3) 0.095(4) -0.048(3) -0.014(3) -0.001(2)
C81 0.071(4) 0.032(3) 0.112(5) -0.006(3) -0.025(3) -0.017(3)
C82 0.045(3) 0.035(3) 0.070(4) 0.001(2) -0.016(3) -0.011(2)
C83 0.045(3) 0.028(2) 0.054(3) 0.000(2) 0.007(2) -0.0095(19)
C84 0.029(2) 0.029(2) 0.040(2) -0.0043(18) -0.0026(18) -0.0024(17)
C85 0.049(3) 0.029(2) 0.032(2) -0.0044(18) 0.0030(18) 0.0034(19)
C86 0.064(3) 0.038(2) 0.043(3) -0.016(2) -0.002(2) -0.005(2)
C87 0.082(4) 0.048(3) 0.061(3) -0.008(3) 0.033(3) 0.003(3)
C88 0.094(4) 0.052(3) 0.046(3) -0.013(2) -0.021(3) 0.004(3)
O17 0.039(5) 0.031(7) 0.026(7) -0.005(5) -0.011(4) -0.001(4)
O18 0.020(3) 0.031(3) 0.037(4) -0.013(3) 0.004(2) -0.005(2)
C89 0.039(7) 0.036(7) 0.058(12) -0.007(8) -0.017(7) 0.000(6)
C90 0.045(5) 0.035(5) 0.039(4) 0.005(4) -0.005(4) -0.026(4)
C91 0.046(5) 0.022(4) 0.046(5) 0.007(4) -0.014(4) -0.021(4)
C92 0.023(8) 0.025(5) 0.041(7) -0.005(5) -0.004(6) 0.001(5)
C93 0.024(4) 0.027(3) 0.022(3) -0.005(3) 0.002(3) -0.009(3)
C94 0.023(4) 0.025(3) 0.026(4) -0.012(3) -0.002(3) -0.003(3)
C95 0.021(4) 0.026(3) 0.020(3) -0.008(3) 0.004(3) -0.003(3)
C96 0.024(5) 0.023(4) 0.025(4) -0.007(3) 0.001(3) -0.004(3)
C97 0.033(5) 0.038(5) 0.029(4) -0.013(4) -0.006(4) 0.007(4)
C98 0.041(5) 0.031(5) 0.022(4) 0.006(3) -0.007(3) -0.004(4)
C99 0.029(4) 0.032(4) 0.033(4) -0.008(3) -0.006(3) -0.004(3)
O19 0.029(4) 0.028(4) 0.030(3) -0.005(3) -0.003(2) 0.004(3)
O20 0.026(4) 0.037(4) 0.029(3) -0.004(3) 0.009(3) 0.003(3)
C100 0.19(2) 0.047(7) 0.069(13) 0.002(7) 0.052(13) 0.011(10)
C101 0.051(6) 0.208(15) 0.033(6) 0.018(8) -0.009(5) -0.025(8)
C102 0.051(5) 0.063(6) 0.037(5) -0.001(5) 0.011(4) -0.002(5)
C103 0.031(5) 0.052(5) 0.033(4) -0.001(4) 0.005(3) 0.007(4)
C104 0.024(4) 0.039(4) 0.022(3) -0.009(3) 0.002(3) -0.009(3)
C105 0.018(4) 0.039(4) 0.028(4) -0.013(3) -0.002(3) -0.004(3)
C106 0.031(5) 0.037(4) 0.024(4) -0.016(3) 0.000(3) -0.002(4)
C107 0.033(6) 0.034(6) 0.035(7) -0.016(6) 0.006(5) -0.005(4)
C108 0.065(11) 0.059(9) 0.105(14) -0.050(10) -0.004(9) -0.019(8)
C109 0.042(5) 0.057(7) 0.040(5) -0.012(5) 0.007(4) 0.011(5)
C110 0.063(8) 0.037(7) 0.043(5) -0.017(5) -0.007(5) 0.019(5)
O1X 0.045(5) 0.040(5) 0.042(4) -0.004(4) -0.002(4) -0.010(3)
O2X 0.036(4) 0.029(3) 0.050(4) -0.016(3) -0.010(3) 0.003(3)
C1X 0.062(6) 0.067(7) 0.036(5) -0.022(5) -0.007(5) 0.003(6)
C2X 0.056(6) 0.105(9) 0.053(6) -0.007(7) -0.006(5) -0.019(6)
C3X 0.104(9) 0.050(5) 0.044(6) 0.000(4) 0.003(6) -0.002(5)
C4X 0.044(6) 0.043(5) 0.031(4) -0.004(4) -0.007(4) -0.002(4)
C5X 0.042(5) 0.030(4) 0.038(4) -0.009(3) 0.001(3) -0.006(3)
C6X 0.036(5) 0.032(4) 0.046(4) -0.010(4) 0.004(4) 0.000(3)
C7X 0.047(6) 0.038(5) 0.041(5) -0.018(4) 0.003(4) -0.016(4)
C8X 0.047(6) 0.039(7) 0.033(7) -0.013(6) 0.008(6) -0.012(4)
C9X 0.052(9) 0.041(8) 0.044(8) -0.027(6) 0.003(6) 0.004(6)
C10X 0.049(6) 0.048(6) 0.036(5) -0.012(4) 0.007(4) -0.007(5)
C11X 0.058(7) 0.044(7) 0.037(5) -0.013(5) 0.007(5) -0.008(5)
O3X 0.021(4) 0.039(8) 0.038(8) -0.018(6) -0.013(5) -0.008(5)
O4X 0.033(4) 0.050(5) 0.048(4) -0.026(4) 0.000(3) -0.004(3)
C12X 0.054(6) 0.065(6) 0.042(5) -0.019(4) -0.006(4) -0.013(5)
C13X 0.057(6) 0.061(6) 0.080(7) -0.032(5) 0.021(5) -0.036(5)
C14X 0.052(6) 0.025(6) 0.044(10) -0.007(7) 0.008(6) -0.019(4)
C15X 0.036(10) 0.040(9) 0.035(6) -0.006(5) 0.005(6) -0.026(6)
C16X 0.039(5) 0.037(4) 0.040(4) -0.007(4) -0.001(3) -0.001(3)
C17X 0.050(5) 0.037(5) 0.038(4) -0.006(4) 0.002(4) -0.014(4)
C18X 0.042(5) 0.047(5) 0.047(4) -0.016(4) -0.006(4) -0.002(4)
C19X 0.056(7) 0.064(8) 0.035(6) -0.006(7) 0.008(4) 0.003(5)
C20X 0.076(8) 0.140(13) 0.052(6) -0.035(8) -0.005(6) 0.010(7)
C21X 0.091(8) 0.068(6) 0.058(7) -0.015(6) 0.023(6) -0.020(6)
C22X 0.086(9) 0.064(6) 0.075(8) -0.023(6) 0.030(6) -0.008(6)

loop_
_atom_type_symbol
_atom_type_description
_atom_type_scat_dispersion_real
_atom_type_scat_dispersion_imag
_atom_type_scat_source
C C 0.0033 0.0016 'International Tables Vol C Tables 4.2.6.8 and 6.1.1.4'
H H 0.0000 0.0000 'International Tables Vol C Tables 4.2.6.8 and 6.1.1.4'
Li Li -0.0003 0.0001 'International Tables Vol C Tables 4.2.6.8 and 6.1.1.4'
O O 0.0106 0.0060 'International Tables Vol C Tables 4.2.6.8 and 6.1.1.4'
Mn Mn 0.3368 0.7283 'International Tables Vol C Tables 4.2.6.8 and 6.1.1.4'

loop_
_geom_angle_atom_site_label_1
_geom_angle_atom_site_label_2
_geom_angle_atom_site_label_3
_geom_angle
_geom_angle_publ_flag
O2 Mn1 O1 87.46(10) y
O2 Mn1 O5 98.33(10) y
O1 Mn1 O5 102.29(10) y
O2 Mn1 O6 174.15(10) y
O1 Mn1 O6 94.17(9) y
O5 Mn1 O6 75.84(9) y
O2 Mn1 O3 102.98(10) y
O1 Mn1 O3 104.77(10) y
O5 Mn1 O3 146.03(9) y
O6 Mn1 O3 82.06(9) y
O2 Mn1 O4 100.81(9) y
O1 Mn1 O4 171.30(9) y
O5 Mn1 O4 79.35(9) y
O6 Mn1 O4 77.87(9) y
O3 Mn1 O4 70.93(8) y
O2 Mn1 Li1 121.45(15) ?
O1 Mn1 Li1 135.10(15) ?
O5 Mn1 Li1 44.92(14) ?
O6 Mn1 Li1 53.96(15) ?
O3 Mn1 Li1 101.12(14) ?
O4 Mn1 Li1 41.65(14) ?
O2 Mn1 Mn2 137.97(7) ?
O1 Mn1 Mn2 124.80(7) ?
O5 Mn1 Mn2 99.57(7) ?
O6 Mn1 Mn2 44.32(6) ?
O3 Mn1 Mn2 47.61(6) ?
O4 Mn1 Mn2 46.68(6) ?
Li1 Mn1 Mn2 56.29(13) ?
O8 Mn2 O7 86.38(10) y
O8 Mn2 O10 117.47(10) y
O7 Mn2 O10 103.81(10) y
O8 Mn2 O6 100.81(9) y
O7 Mn2 O6 169.17(9) y
O10 Mn2 O6 80.19(9) y
O8 Mn2 O4 164.29(9) y
O7 Mn2 O4 93.47(9) y
O10 Mn2 O4 77.84(9) y
O6 Mn2 O4 77.41(8) y
O8 Mn2 O3 95.90(9) y
O7 Mn2 O3 92.98(9) y
O10 Mn2 O3 143.09(9) y
O6 Mn2 O3 78.32(9) y
O4 Mn2 O3 68.41(8) y
O8 Mn2 Li1 147.31(15) ?
O7 Mn2 Li1 121.41(15) ?
O10 Mn2 Li1 44.13(14) ?
O6 Mn2 Li1 54.81(15) ?
O4 Mn2 Li1 42.48(14) ?
O3 Mn2 Li1 99.11(14) ?
O8 Mn2 Mn1 122.09(7) ?
O7 Mn2 Mn1 125.47(7) ?
O10 Mn2 Mn1 101.36(7) ?
O6 Mn2 Mn1 43.74(6) ?
O4 Mn2 Mn1 46.68(6) ?
O3 Mn2 Mn1 43.80(6) ?
Li1 Mn2 Mn1 57.94(13) ?
O9 Li1 O4 131.7(4) y
O9 Li1 O10 97.1(3) y
O4 Li1 O10 90.1(3) y
O9 Li1 O5 105.0(3) y
O4 Li1 O5 89.9(3) y
O10 Li1 O5 150.2(4) y
O9 Li1 O6 148.7(4) y
O4 Li1 O6 79.6(2) y
O10 Li1 O6 78.3(2) y
O5 Li1 O6 72.4(2) y
O9 Li1 C49 21.11(15) ?
O4 Li1 C49 129.8(3) ?
O10 Li1 C49 76.0(2) ?
O5 Li1 C49 124.9(3) ?
O6 Li1 C49 140.3(3) ?
O9 Li1 Mn2 143.9(3) ?
O4 Li1 Mn2 52.71(16) ?
O10 Li1 Mn2 48.49(16) ?
O5 Li1 Mn2 111.0(3) ?
O6 Li1 Mn2 48.28(13) ?
C49 Li1 Mn2 123.2(2) ?
O9 Li1 Mn1 149.5(3) ?
O4 Li1 Mn1 51.52(16) ?
O10 Li1 Mn1 113.4(3) ?
O5 Li1 Mn1 47.18(15) ?
O6 Li1 Mn1 46.95(13) ?
C49 Li1 Mn1 170.5(3) ?
Mn2 Li1 Mn1 65.76(14) ?
O18 Mn3 O15 92.6(2) ?
O18 Mn3 O17 82.2(6) ?
O15 Mn3 O17 174.8(6) ?
O18 Mn3 O16 104.18(19) ?
O15 Mn3 O16 86.60(12) ?
O17 Mn3 O16 95.3(7) ?
O18 Mn3 O13 153.06(19) ?
O15 Mn3 O13 98.99(12) ?
O17 Mn3 O13 85.4(5) ?
O16 Mn3 O13 100.72(10) ?
O18 Mn3 O3X 89.0(5) ?
O15 Mn3 O3X 174.6(5) ?
O17 Mn3 O3X 8.1(7) ?
O16 Mn3 O3X 98.0(6) ?
O13 Mn3 O3X 77.4(4) ?
O18 Mn3 O14 84.54(19) ?
O15 Mn3 O14 98.47(11) ?
O17 Mn3 O14 80.4(7) ?
O16 Mn3 O14 169.78(10) ?
O13 Mn3 O14 69.82(9) ?
O3X Mn3 O14 76.6(6) ?
O18 Mn3 O2X 18.1(2) ?
O15 Mn3 O2X 107.04(19) ?
O17 Mn3 O2X 67.8(7) ?
O16 Mn3 O2X 115.01(17) ?
O13 Mn3 O2X 136.34(17) ?
O3X Mn3 O2X 73.7(6) ?
O14 Mn3 O2X 72.11(17) ?
O18 Mn3 Li2 53.5(3) ?
O15 Mn3 Li2 122.2(2) ?
O17 Mn3 Li2 53.9(8) ?
O16 Mn3 Li2 140.84(18) ?
O13 Mn3 Li2 100.1(2) ?
O3X Mn3 Li2 55.3(7) ?
O14 Mn3 Li2 41.85(18) ?
O2X Mn3 Li2 36.3(2) ?
O18 Mn3 Mn4 109.46(17) ?
O15 Mn3 Mn4 133.81(9) ?
O17 Mn3 Mn4 48.4(5) ?
O16 Mn3 Mn4 123.72(7) ?
O13 Mn3 Mn4 46.32(7) ?
O3X Mn3 Mn4 41.0(4) ?
O14 Mn3 Mn4 46.94(7) ?
O2X Mn3 Mn4 91.47(16) ?
Li2 Mn3 Mn4 56.7(2) ?
O4X Mn4 O12 101.4(2) ?
O4X Mn4 O11 98.5(2) ?
O12 Mn4 O11 86.97(14) ?
O4X Mn4 O3X 83.3(7) ?
O12 Mn4 O3X 94.6(6) ?
O11 Mn4 O3X 177.3(5) ?
O4X Mn4 O13 153.7(2) ?
O12 Mn4 O13 101.25(11) ?
O11 Mn4 O13 95.88(12) ?
O3X Mn4 O13 81.7(6) ?
O4X Mn4 O14 87.2(2) ?
O12 Mn4 O14 170.22(11) ?
O11 Mn4 O14 96.30(12) ?
O3X Mn4 O14 81.8(5) ?
O13 Mn4 O14 69.29(9) ?
O4X Mn4 O17 84.6(6) ?
O12 Mn4 O17 101.2(6) ?
O11 Mn4 O17 170.6(5) ?
O3X Mn4 O17 7.1(10) ?
O13 Mn4 O17 78.1(6) ?
O14 Mn4 O17 74.9(5) ?
O4X Mn4 O19 16.8(2) ?
O12 Mn4 O19 116.35(18) ?
O11 Mn4 O19 106.00(19) ?
O3X Mn4 O19 75.2(7) ?
O13 Mn4 O19 136.86(16) ?
O14 Mn4 O19 71.67(16) ?
O17 Mn4 O19 74.7(7) ?
O4X Mn4 Li2 53.8(3) ?
O12 Mn4 Li2 141.56(19) ?
O11 Mn4 Li2 122.2(2) ?
O3X Mn4 Li2 57.3(7) ?
O13 Mn4 Li2 99.9(2) ?
O14 Mn4 Li2 42.29(19) ?
O17 Mn4 Li2 52.8(7) ?
O19 Mn4 Li2 37.1(2) ?
O4X Mn4 Mn3 109.7(2) ?
O12 Mn4 Mn3 124.35(9) ?
O11 Mn4 Mn3 130.13(10) ?
O3X Mn4 Mn3 47.2(5) ?
O13 Mn4 Mn3 45.25(7) ?
O14 Mn4 Mn3 47.19(6) ?
O17 Mn4 Mn3 40.9(5) ?
O19 Mn4 Mn3 93.85(15) ?
Li2 Mn4 Mn3 57.5(2) ?
O2X Li2 O19 153.6(6) ?
O2X Li2 O20 84.6(5) ?
O19 Li2 O20 104.1(6) ?
O2X Li2 O1X 106.9(6) ?
O19 Li2 O1X 80.0(5) ?
O20 Li2 O1X 24.1(2) ?
O2X Li2 O14 98.1(5) ?
O19 Li2 O14 96.2(5) ?
O20 Li2 O14 127.2(5) ?
O1X Li2 O14 129.9(5) ?
O2X Li2 O4X 147.9(5) ?
O19 Li2 O4X 14.0(3) ?
O20 Li2 O4X 118.0(5) ?
O1X Li2 O4X 93.9(5) ?
O14 Li2 O4X 86.1(4) ?
O2X Li2 O18 14.2(3) ?
O19 Li2 O18 155.1(5) ?
O20 Li2 O18 95.1(5) ?
O1X Li2 O18 118.6(5) ?
O14 Li2 O18 84.2(4) ?
O4X Li2 O18 144.0(4) ?
O2X Li2 O17 73.3(5) ?
O19 Li2 O17 87.1(5) ?
O20 Li2 O17 146.8(7) ?
O1X Li2 O17 147.3(7) ?
O14 Li2 O17 81.1(6) ?
O4X Li2 O17 76.0(5) ?
O18 Li2 O17 68.3(4) ?
O2X Li2 O3X 82.4(5) ?
O19 Li2 O3X 78.4(5) ?
O20 Li2 O3X 151.6(6) ?
O1X Li2 O3X 145.1(7) ?
O14 Li2 O3X 79.7(5) ?
O4X Li2 O3X 67.0(5) ?
O18 Li2 O3X 77.2(5) ?
O17 Li2 O3X 9.1(6) ?
O2X Li2 C5X 26.2(3) ?
O19 Li2 C5X 149.7(5) ?
O20 Li2 C5X 58.4(4) ?
O1X Li2 C5X 80.9(4) ?
O14 Li2 C5X 114.1(5) ?
O4X Li2 C5X 157.5(4) ?
O18 Li2 C5X 38.2(3) ?
O17 Li2 C5X 96.6(5) ?
O3X Li2 C5X 105.4(5) ?
O2X Li2 C7X 83.7(5) ?
O19 Li2 C7X 102.7(5) ?
O20 Li2 C7X 5.1(3) ?
O1X Li2 C7X 23.5(4) ?
O14 Li2 C7X 132.3(5) ?
O4X Li2 C7X 116.7(5) ?
O18 Li2 C7X 95.1(4) ?
O17 Li2 C7X 142.5(6) ?
O3X Li2 C7X 146.8(5) ?
C5X Li2 C7X 57.6(3) ?
O2X Li2 C104 150.5(5) ?
O19 Li2 C104 23.7(3) ?
O20 Li2 C104 80.4(4) ?
O1X Li2 C104 56.4(4) ?
O14 Li2 C104 111.2(5) ?
O4X Li2 C104 37.6(3) ?
O18 Li2 C104 163.6(4) ?
O17 Li2 C104 107.1(6) ?
O3X Li2 C104 99.2(6) ?
C5X Li2 C104 131.4(4) ?
C7X Li2 C104 79.1(4) ?
C5 O1 Mn1 127.5(2) ?
C7 O2 Mn1 128.4(2) ?
C16 O3 Mn1 111.3(2) ?
C16 O3 Mn2 116.3(2) ?
Mn1 O3 Mn2 88.60(8) y
C18 O4 Li1 151.7(3) ?
C18 O4 Mn1 112.4(2) ?
Li1 O4 Mn1 86.8(2) y
C18 O4 Mn2 115.7(2) ?
Li1 O4 Mn2 84.8(2) y
Mn1 O4 Mn2 86.64(8) y
C27 O5 Li1 112.6(3) ?
C27 O5 Mn1 115.9(2) ?
Li1 O5 Mn1 87.9(2) y
C29 O6 Mn1 116.1(2) ?
C29 O6 Mn2 152.0(2) ?
Mn1 O6 Mn2 91.94(9) y
C29 O6 Li1 107.6(3) ?
Mn1 O6 Li1 79.09(17) ?
Mn2 O6 Li1 76.92(17) ?
C38 O7 Mn2 128.9(2) ?
C40 O8 Mn2 129.5(2) ?
C49 O9 Li1 127.0(3) ?
C51 O10 Li1 120.0(3) ?
C51 O10 Mn2 150.7(2) ?
Li1 O10 Mn2 87.4(2) ?
C60 O11 Mn4 128.4(4) ?
C62 O12 Mn4 129.4(3) ?
C71 O13 Mn3 114.5(2) ?
C71 O13 Mn4 114.3(2) ?
Mn3 O13 Mn4 88.43(9) ?
C73 O14 Li2 152.4(3) ?
C73 O14 Mn4 114.0(2) ?
Li2 O14 Mn4 84.9(3) ?
C73 O14 Mn3 114.4(2) ?
Li2 O14 Mn3 85.7(3) ?
Mn4 O14 Mn3 85.87(9) ?
C82 O15 Mn3 128.5(3) ?
C84 O16 Mn3 127.9(2) ?
C4 C1 H1A 109.5 ?
C4 C1 H1B 109.5 ?
H1A C1 H1B 109.5 ?
C4 C1 H1C 109.5 ?
H1A C1 H1C 109.5 ?
H1B C1 H1C 109.5 ?
C4 C2 H2A 109.5 ?
C4 C2 H2B 109.5 ?
H2A C2 H2B 109.5 ?
C4 C2 H2C 109.5 ?
H2A C2 H2C 109.5 ?
H2B C2 H2C 109.5 ?
C4 C3 H3A 109.5 ?
C4 C3 H3B 109.5 ?
H3A C3 H3B 109.5 ?
C4 C3 H3C 109.5 ?
H3A C3 H3C 109.5 ?
H3B C3 H3C 109.5 ?
C2 C4 C1 108.9(4) ?
C2 C4 C3 109.8(3) ?
C1 C4 C3 109.8(3) ?
C2 C4 C5 110.1(3) ?
C1 C4 C5 108.5(3) ?
C3 C4 C5 109.8(3) ?
O1 C5 C6 124.2(4) ?
O1 C5 C4 116.7(3) ?
C6 C5 C4 119.2(3) ?
C5 C6 C7 127.0(4) ?
C5 C6 H6 116.5 ?
C7 C6 H6 116.5 ?
O2 C7 C6 124.4(3) ?
O2 C7 C8 114.6(4) ?
C6 C7 C8 120.9(3) ?
C9 C8 C10 112.7(5) ?
C9 C8 C11 107.1(4) ?
C10 C8 C11 107.6(5) ?
C9 C8 C7 106.5(3) ?
C10 C8 C7 113.9(4) ?
C11 C8 C7 108.7(4) ?
C8 C9 H9A 109.5 ?
C8 C9 H9B 109.5 ?
H9A C9 H9B 109.5 ?
C8 C9 H9C 109.5 ?
H9A C9 H9C 109.5 ?
H9B C9 H9C 109.5 ?
C8 C10 H10A 109.5 ?
C8 C10 H10B 109.5 ?
H10A C10 H10B 109.5 ?
C8 C10 H10C 109.5 ?
H10A C10 H10C 109.5 ?
H10B C10 H10C 109.5 ?
C8 C11 H11A 109.5 ?
C8 C11 H11B 109.5 ?
H11A C11 H11B 109.5 ?
C8 C11 H11C 109.5 ?
H11A C11 H11C 109.5 ?
H11B C11 H11C 109.5 ?
C15 C12 H12A 109.5 ?
C15 C12 H12B 109.5 ?
H12A C12 H12B 109.5 ?
C15 C12 H12C 109.5 ?
H12A C12 H12C 109.5 ?
H12B C12 H12C 109.5 ?
C15 C13 H13A 109.5 ?
C15 C13 H13B 109.5 ?
H13A C13 H13B 109.5 ?
C15 C13 H13C 109.5 ?
H13A C13 H13C 109.5 ?
H13B C13 H13C 109.5 ?
C15 C14 H14A 109.5 ?
C15 C14 H14B 109.5 ?
H14A C14 H14B 109.5 ?
C15 C14 H14C 109.5 ?
H14A C14 H14C 109.5 ?
H14B C14 H14C 109.5 ?
C13 C15 C12 109.6(3) ?
C13 C15 C16 114.3(3) ?
C12 C15 C16 106.4(3) ?
C13 C15 C14 109.8(3) ?
C12 C15 C14 109.0(3) ?
C16 C15 C14 107.4(3) ?
O3 C16 C17 123.2(3) ?
O3 C16 C15 115.0(3) ?
C17 C16 C15 121.8(3) ?
C18 C17 C16 122.0(3) ?
C18 C17 H17 119.0 ?
C16 C17 H17 119.0 ?
O4 C18 C17 121.7(3) ?
O4 C18 C19 115.3(3) ?
C17 C18 C19 123.0(3) ?
C18 C19 C20 113.6(3) ?
C18 C19 C22 108.1(3) ?
C20 C19 C22 109.0(3) ?
C18 C19 C21 107.2(3) ?
C20 C19 C21 109.4(3) ?
C22 C19 C21 109.5(3) ?
C19 C20 H20A 109.5 ?
C19 C20 H20B 109.5 ?
H20A C20 H20B 109.5 ?
C19 C20 H20C 109.5 ?
H20A C20 H20C 109.5 ?
H20B C20 H20C 109.5 ?
C19 C21 H21A 109.5 ?
C19 C21 H21B 109.5 ?
H21A C21 H21B 109.5 ?
C19 C21 H21C 109.5 ?
H21A C21 H21C 109.5 ?
H21B C21 H21C 109.5 ?
C19 C22 H22A 109.5 ?
C19 C22 H22B 109.5 ?
H22A C22 H22B 109.5 ?
C19 C22 H22C 109.5 ?
H22A C22 H22C 109.5 ?
H22B C22 H22C 109.5 ?
C26 C23 H23A 109.5 ?
C26 C23 H23B 109.5 ?
H23A C23 H23B 109.5 ?
C26 C23 H23C 109.5 ?
H23A C23 H23C 109.5 ?
H23B C23 H23C 109.5 ?
C26 C24 H24A 109.5 ?
C26 C24 H24B 109.5 ?
H24A C24 H24B 109.5 ?
C26 C24 H24C 109.5 ?
H24A C24 H24C 109.5 ?
H24B C24 H24C 109.5 ?
C26 C25 H25A 109.5 ?
C26 C25 H25B 109.5 ?
H25A C25 H25B 109.5 ?
C26 C25 H25C 109.5 ?
H25A C25 H25C 109.5 ?
H25B C25 H25C 109.5 ?
C25 C26 C24 110.3(3) ?
C25 C26 C23 109.0(3) ?
C24 C26 C23 110.4(3) ?
C25 C26 C27 106.9(3) ?
C24 C26 C27 112.4(3) ?
C23 C26 C27 107.7(3) ?
O5 C27 C28 122.8(3) ?
O5 C27 C26 114.3(3) ?
C28 C27 C26 122.9(3) ?
C27 C28 C29 123.9(4) ?
C27 C28 H28 118.0 ?
C29 C28 H28 118.0 ?
O6 C29 C28 121.8(3) ?
O6 C29 C33 115.8(3) ?
C28 C29 C33 122.4(3) ?
C33 C30 H30A 109.5 ?
C33 C30 H30B 109.5 ?
H30A C30 H30B 109.5 ?
C33 C30 H30C 109.5 ?
H30A C30 H30C 109.5 ?
H30B C30 H30C 109.5 ?
C33 C31 H31A 109.5 ?
C33 C31 H31B 109.5 ?
H31A C31 H31B 109.5 ?
C33 C31 H31C 109.5 ?
H31A C31 H31C 109.5 ?
H31B C31 H31C 109.5 ?
C33 C32 H32A 109.5 ?
C33 C32 H32B 109.5 ?
H32A C32 H32B 109.5 ?
C33 C32 H32C 109.5 ?
H32A C32 H32C 109.5 ?
H32B C32 H32C 109.5 ?
C32 C33 C30 109.6(3) ?
C32 C33 C29 113.5(3) ?
C30 C33 C29 107.9(3) ?
C32 C33 C31 109.2(3) ?
C30 C33 C31 110.9(3) ?
C29 C33 C31 105.7(3) ?
C37 C34 H34A 109.5 ?
C37 C34 H34B 109.5 ?
H34A C34 H34B 109.5 ?
C37 C34 H34C 109.5 ?
H34A C34 H34C 109.5 ?
H34B C34 H34C 109.5 ?
C37 C35 H35A 109.5 ?
C37 C35 H35B 109.5 ?
H35A C35 H35B 109.5 ?
C37 C35 H35C 109.5 ?
H35A C35 H35C 109.5 ?
H35B C35 H35C 109.5 ?
C37 C36 H36A 109.5 ?
C37 C36 H36B 109.5 ?
H36A C36 H36B 109.5 ?
C37 C36 H36C 109.5 ?
H36A C36 H36C 109.5 ?
H36B C36 H36C 109.5 ?
C34 C37 C38 109.7(3) ?
C34 C37 C36 109.2(3) ?
C38 C37 C36 106.2(3) ?
C34 C37 C35 108.9(3) ?
C38 C37 C35 113.2(3) ?
C36 C37 C35 109.6(3) ?
O7 C38 C39 124.2(3) ?
O7 C38 C37 114.4(3) ?
C39 C38 C37 121.4(3) ?
C40 C39 C38 126.5(3) ?
C40 C39 H39 116.8 ?
C38 C39 H39 116.8 ?
O8 C40 C39 124.4(3) ?
O8 C40 C43 114.0(3) ?
C39 C40 C43 121.6(3) ?
C43 C41 H41A 109.5 ?
C43 C41 H41B 109.5 ?
H41A C41 H41B 109.5 ?
C43 C41 H41C 109.5 ?
H41A C41 H41C 109.5 ?
H41B C41 H41C 109.5 ?
C43 C42 H42A 109.5 ?
C43 C42 H42B 109.5 ?
H42A C42 H42B 109.5 ?
C43 C42 H42C 109.5 ?
H42A C42 H42C 109.5 ?
H42B C42 H42C 109.5 ?
C42 C43 C44 109.6(4) ?
C42 C43 C41 110.0(4) ?
C44 C43 C41 108.6(3) ?
C42 C43 C40 107.7(3) ?
C44 C43 C40 114.0(3) ?
C41 C43 C40 107.0(3) ?
C43 C44 H44A 109.5 ?
C43 C44 H44B 109.5 ?
H44A C44 H44B 109.5 ?
C43 C44 H44C 109.5 ?
H44A C44 H44C 109.5 ?
H44B C44 H44C 109.5 ?
C48 C45 H45A 109.5 ?
C48 C45 H45B 109.5 ?
H45A C45 H45B 109.5 ?
C48 C45 H45C 109.5 ?
H45A C45 H45C 109.5 ?
H45B C45 H45C 109.5 ?
C48 C46 H46A 109.5 ?
C48 C46 H46B 109.5 ?
H46A C46 H46B 109.5 ?
C48 C46 H46C 109.5 ?
H46A C46 H46C 109.5 ?
H46B C46 H46C 109.5 ?
C48 C47 H47A 109.5 ?
C48 C47 H47B 109.5 ?
H47A C47 H47B 109.5 ?
C48 C47 H47C 109.5 ?
H47A C47 H47C 109.5 ?
H47B C47 H47C 109.5 ?
C45 C48 C46 110.0(3) ?
C45 C48 C47 108.3(4) ?
C46 C48 C47 110.1(3) ?
C45 C48 C49 109.6(3) ?
C46 C48 C49 113.8(3) ?
C47 C48 C49 104.8(3) ?
O9 C49 C50 124.0(4) ?
O9 C49 C48 116.2(4) ?
C50 C49 C48 119.8(4) ?
C50 C49 Li1 92.1(3) ?
C48 C49 Li1 147.7(3) ?
C51 C50 C49 127.4(4) ?
C51 C50 H50 116.3 ?
C49 C50 H50 116.3 ?
O10 C51 C50 124.4(4) ?
O10 C51 C52 117.6(3) ?
C50 C51 C52 118.0(3) ?
C55 C52 C54 107.7(4) ?
C55 C52 C51 111.7(4) ?
C54 C52 C51 113.7(4) ?
C55 C52 C53 110.8(4) ?
C54 C52 C53 105.4(4) ?
C51 C52 C53 107.4(4) ?
C52 C53 H53A 109.5 ?
C52 C53 H53B 109.5 ?
H53A C53 H53B 109.5 ?
C52 C53 H53C 109.5 ?
H53A C53 H53C 109.5 ?
H53B C53 H53C 109.5 ?
C52 C54 H54A 109.5 ?
C52 C54 H54B 109.5 ?
H54A C54 H54B 109.5 ?
C52 C54 H54C 109.5 ?
H54A C54 H54C 109.5 ?
H54B C54 H54C 109.5 ?
C52 C55 H55A 109.5 ?
C52 C55 H55B 109.5 ?
H55A C55 H55B 109.5 ?
C52 C55 H55C 109.5 ?
H55A C55 H55C 109.5 ?
H55B C55 H55C 109.5 ?
H53D C53X H53E 109.5 ?
H53D C53X H53F 109.5 ?
H53E C53X H53F 109.5 ?
H54D C54X H54E 109.5 ?
H54D C54X H54F 109.5 ?
H54E C54X H54F 109.5 ?
H55D C55X H55E 109.5 ?
H55D C55X H55F 109.5 ?
H55E C55X H55F 109.5 ?
O11 C60 C61 125.1(5) ?
O11 C60 C59 106.8(5) ?
C61 C60 C59 127.9(5) ?
C57 C59 C58 108.8(6) ?
C57 C59 C56 109.7(6) ?
C58 C59 C56 109.5(6) ?
C57 C59 C60 116.0(6) ?
C58 C59 C60 109.6(6) ?
C56 C59 C60 103.0(5) ?
C59 C56 H56A 109.5 ?
C59 C56 H56B 109.5 ?
H56A C56 H56B 109.5 ?
C59 C56 H56C 109.5 ?
H56A C56 H56C 109.5 ?
H56B C56 H56C 109.5 ?
C59 C57 H57A 109.5 ?
C59 C57 H57B 109.5 ?
H57A C57 H57B 109.5 ?
C59 C57 H57C 109.5 ?
H57A C57 H57C 109.5 ?
H57B C57 H57C 109.5 ?
C59 C58 H58A 109.5 ?
C59 C58 H58B 109.5 ?
H58A C58 H58B 109.5 ?
C59 C58 H58C 109.5 ?
H58A C58 H58C 109.5 ?
H58B C58 H58C 109.5 ?
C57X C59X C56X 110.5(13) ?
C57X C59X C58X 107.4(10) ?
C56X C59X C58X 110.4(13) ?
C59X C56X H56D 109.5 ?
C59X C56X H56E 109.5 ?
H56D C56X H56E 109.5 ?
C59X C56X H56F 109.5 ?
H56D C56X H56F 109.5 ?
H56E C56X H56F 109.5 ?
C59X C57X H57D 109.5 ?
C59X C57X H57E 109.5 ?
H57D C57X H57E 109.5 ?
C59X C57X H57F 109.5 ?
H57D C57X H57F 109.5 ?
H57E C57X H57F 109.5 ?
C59X C58X H58D 109.5 ?
C59X C58X H58E 109.5 ?
H58D C58X H58E 109.5 ?
C59X C58X H58F 109.5 ?
H58D C58X H58F 109.5 ?
H58E C58X H58F 109.5 ?
C60 C61 C62 126.8(5) ?
C60 C61 H61 116.6 ?
C62 C61 H61 116.6 ?
O12 C62 C61 123.2(5) ?
O12 C62 C63 114.4(4) ?
C61 C62 C63 122.4(4) ?
C64 C63 C66 111.0(5) ?
C64 C63 C62 107.0(4) ?
C66 C63 C62 108.5(4) ?
C64 C63 C65 109.0(4) ?
C66 C63 C65 108.3(4) ?
C62 C63 C65 113.1(5) ?
C63 C64 H64A 109.5 ?
C63 C64 H64B 109.5 ?
H64A C64 H64B 109.5 ?
C63 C64 H64C 109.5 ?
H64A C64 H64C 109.5 ?
H64B C64 H64C 109.5 ?
C63 C65 H65A 109.5 ?
C63 C65 H65B 109.5 ?
H65A C65 H65B 109.5 ?
C63 C65 H65C 109.5 ?
H65A C65 H65C 109.5 ?
H65B C65 H65C 109.5 ?
C63 C66 H66A 109.5 ?
C63 C66 H66B 109.5 ?
H66A C66 H66B 109.5 ?
C63 C66 H66C 109.5 ?
H66A C66 H66C 109.5 ?
H66B C66 H66C 109.5 ?
C69 C67 H67A 109.5 ?
C69 C67 H67B 109.5 ?
H67A C67 H67B 109.5 ?
C69 C67 H67C 109.5 ?
H67A C67 H67C 109.5 ?
H67B C67 H67C 109.5 ?
C69 C68 H68A 109.5 ?
C69 C68 H68B 109.5 ?
H68A C68 H68B 109.5 ?
C69 C68 H68C 109.5 ?
H68A C68 H68C 109.5 ?
H68B C68 H68C 109.5 ?
C67 C69 C71 113.2(3) ?
C67 C69 C70 110.0(4) ?
C71 C69 C70 106.8(3) ?
C67 C69 C68 109.8(4) ?
C71 C69 C68 107.6(3) ?
C70 C69 C68 109.3(3) ?
C69 C70 H70A 109.5 ?
C69 C70 H70B 109.5 ?
H70A C70 H70B 109.5 ?
C69 C70 H70C 109.5 ?
H70A C70 H70C 109.5 ?
H70B C70 H70C 109.5 ?
O13 C71 C72 122.4(3) ?
O13 C71 C69 114.9(3) ?
C72 C71 C69 122.7(4) ?
C73 C72 C71 122.9(4) ?
C73 C72 H72 118.6 ?
C71 C72 H72 118.6 ?
O14 C73 C72 121.7(3) ?
O14 C73 C74 114.6(3) ?
C72 C73 C74 123.7(4) ?
C77 C74 C76 109.6(4) ?
C77 C74 C73 112.5(3) ?
C76 C74 C73 107.7(3) ?
C77 C74 C75 109.3(4) ?
C76 C74 C75 109.5(3) ?
C73 C74 C75 108.1(3) ?
C74 C75 H75A 109.5 ?
C74 C75 H75B 109.5 ?
H75A C75 H75B 109.5 ?
C74 C75 H75C 109.5 ?
H75A C75 H75C 109.5 ?
H75B C75 H75C 109.5 ?
C74 C76 H76A 109.5 ?
C74 C76 H76B 109.5 ?
H76A C76 H76B 109.5 ?
C74 C76 H76C 109.5 ?
H76A C76 H76C 109.5 ?
H76B C76 H76C 109.5 ?
C74 C77 H77A 109.5 ?
C74 C77 H77B 109.5 ?
H77A C77 H77B 109.5 ?
C74 C77 H77C 109.5 ?
H77A C77 H77C 109.5 ?
H77B C77 H77C 109.5 ?
C78 C81 C79 115.0(8) ?
C78 C81 C82 107.8(7) ?
C79 C81 C82 109.9(5) ?
C78 C81 C80 108.8(8) ?
C79 C81 C80 103.2(6) ?
C82 C81 C80 112.1(5) ?
C81 C78 H78A 109.5 ?
C81 C78 H78B 109.5 ?
H78A C78 H78B 109.5 ?
C81 C78 H78C 109.5 ?
H78A C78 H78C 109.5 ?
H78B C78 H78C 109.5 ?
C81 C79 H79A 109.5 ?
C81 C79 H79B 109.5 ?
H79A C79 H79B 109.5 ?
C81 C79 H79C 109.5 ?
H79A C79 H79C 109.5 ?
H79B C79 H79C 109.5 ?
C81 C80 H80A 109.5 ?
C81 C80 H80B 109.5 ?
H80A C80 H80B 109.5 ?
C81 C80 H80C 109.5 ?
H80A C80 H80C 109.5 ?
H80B C80 H80C 109.5 ?
H78D C78X H78E 109.5 ?
H78D C78X H78F 109.5 ?
H78E C78X H78F 109.5 ?
H79D C79X H79E 109.5 ?
H79D C79X H79F 109.5 ?
H79E C79X H79F 109.5 ?
H80D C80X H80E 109.5 ?
H80D C80X H80F 109.5 ?
H80E C80X H80F 109.5 ?
O15 C82 C83 125.1(4) ?
O15 C82 C81 115.0(5) ?
C83 C82 C81 120.0(5) ?
C82 C83 C84 126.7(4) ?
C82 C83 H83 116.7 ?
C84 C83 H83 116.7 ?
O16 C84 C83 124.5(4) ?
O16 C84 C85 117.1(3) ?
C83 C84 C85 118.3(4) ?
C86 C85 C84 110.6(3) ?
C86 C85 C88 109.0(4) ?
C84 C85 C88 108.3(3) ?
C86 C85 C87 108.6(3) ?
C84 C85 C87 110.5(4) ?
C88 C85 C87 109.8(4) ?
C85 C86 H86A 109.5 ?
C85 C86 H86B 109.5 ?
H86A C86 H86B 109.5 ?
C85 C86 H86C 109.5 ?
H86A C86 H86C 109.5 ?
H86B C86 H86C 109.5 ?
C85 C87 H87A 109.5 ?
C85 C87 H87B 109.5 ?
H87A C87 H87B 109.5 ?
C85 C87 H87C 109.5 ?
H87A C87 H87C 109.5 ?
H87B C87 H87C 109.5 ?
C85 C88 H88A 109.5 ?
C85 C88 H88B 109.5 ?
H88A C88 H88B 109.5 ?
C85 C88 H88C 109.5 ?
H88A C88 H88C 109.5 ?
H88B C88 H88C 109.5 ?
C93 O17 Mn3 114.7(10) ?
C93 O17 Mn4 153.9(12) ?
Mn3 O17 Mn4 90.7(8) ?
C93 O17 Li2 112.5(14) ?
Mn3 O17 Li2 81.6(8) ?
Mn4 O17 Li2 75.1(8) ?
C95 O18 Mn3 115.1(5) ?
C95 O18 Li2 108.9(5) ?
Mn3 O18 Li2 83.9(3) ?
C91 C92 C90 113(3) ?
C91 C92 C93 116(2) ?
C90 C92 C93 107(3) ?
C91 C92 C89 109(3) ?
C90 C92 C89 106(2) ?
C93 C92 C89 105(3) ?
O17 C93 C94 121.0(10) ?
O17 C93 C92 118.7(18) ?
C94 C93 C92 120.3(16) ?
C93 C94 C95 125.1(7) ?
C93 C94 H94 117.4 ?
C95 C94 H94 117.4 ?
O18 C95 C94 122.0(6) ?
O18 C95 C96 114.8(6) ?
C94 C95 C96 123.2(6) ?
C99 C96 C95 113.5(6) ?
C99 C96 C98 110.0(6) ?
C95 C96 C98 108.6(6) ?
C99 C96 C97 111.1(6) ?
C95 C96 C97 105.9(6) ?
C98 C96 C97 107.5(7) ?
C104 O19 Li2 122.9(6) ?
C104 O19 Mn4 147.6(5) ?
Li2 O19 Mn4 87.1(4) ?
C106 O20 Li2 119.9(8) ?
C103 C100 H10D 109.5 ?
C103 C100 H10E 109.5 ?
H10D C100 H10E 109.5 ?
C103 C100 H10F 109.5 ?
H10D C100 H10F 109.5 ?
H10E C100 H10F 109.5 ?
C103 C101 H10G 109.5 ?
C103 C101 H10H 109.5 ?
H10G C101 H10H 109.5 ?
C103 C101 H10I 109.5 ?
H10G C101 H10I 109.5 ?
H10H C101 H10I 109.5 ?
C103 C102 H10J 109.5 ?
C103 C102 H10K 109.5 ?
H10J C102 H10K 109.5 ?
C103 C102 H10L 109.5 ?
H10J C102 H10L 109.5 ?
H10K C102 H10L 109.5 ?
C100 C103 C101 107.3(13) ?
C100 C103 C102 110.0(12) ?
C101 C103 C102 106.2(9) ?
C100 C103 C104 111.6(12) ?
C101 C103 C104 107.1(8) ?
C102 C103 C104 114.3(7) ?
O19 C104 C105 123.0(7) ?
O19 C104 C103 117.8(7) ?
C105 C104 C103 119.2(7) ?
C105 C104 Li2 89.5(5) ?
C103 C104 Li2 151.2(6) ?
C104 C105 C106 129.3(7) ?
C104 C105 H105 115.4 ?
C106 C105 H105 115.4 ?
O20 C106 C105 120.7(9) ?
O20 C106 C107 117.8(10) ?
C105 C106 C107 121.4(8) ?
C105 C106 Li2 85.1(6) ?
C107 C106 Li2 152.9(8) ?
C106 C107 C109 115.2(13) ?
C106 C107 C110 108.2(11) ?
C109 C107 C110 110.7(13) ?
C106 C107 C108 105.7(17) ?
C109 C107 C108 108.8(15) ?
C110 C107 C108 107.9(18) ?
C7X O1X Li2 116.6(10) ?
C5X O2X Li2 117.3(6) ?
C5X O2X Mn3 149.5(6) ?
Li2 O2X Mn3 88.2(4) ?
C4X C1X H1X1 109.5 ?
C4X C1X H1X2 109.5 ?
H1X1 C1X H1X2 109.5 ?
C4X C1X H1X3 109.5 ?
H1X1 C1X H1X3 109.5 ?
H1X2 C1X H1X3 109.5 ?
C4X C2X H2X1 109.5 ?
C4X C2X H2X2 109.5 ?
H2X1 C2X H2X2 109.5 ?
C4X C2X H2X3 109.5 ?
H2X1 C2X H2X3 109.5 ?
H2X2 C2X H2X3 109.5 ?
C4X C3X H3X1 109.5 ?
C4X C3X H3X2 109.5 ?
H3X1 C3X H3X2 109.5 ?
C4X C3X H3X3 109.5 ?
H3X1 C3X H3X3 109.5 ?
H3X2 C3X H3X3 109.5 ?
C2X C4X C1X 109.6(10) ?
C2X C4X C3X 109.4(9) ?
C1X C4X C3X 106.5(8) ?
C2X C4X C5X 109.3(8) ?
C1X C4X C5X 112.9(8) ?
C3X C4X C5X 109.0(8) ?
O2X C5X C6X 126.8(8) ?
O2X C5X C4X 116.7(8) ?
C6X C5X C4X 116.5(8) ?
C6X C5X Li2 90.3(5) ?
C4X C5X Li2 153.1(6) ?
C5X C6X C7X 125.4(8) ?
C5X C6X H6X 117.3 ?
C7X C6X H6X 117.3 ?
O1X C7X C6X 126.1(12) ?
O1X C7X C8X 115.0(11) ?
C6X C7X C8X 118.9(10) ?
C6X C7X Li2 86.6(7) ?
C8X C7X Li2 154.0(9) ?
C9X C8X C11X 109.9(18) ?
C9X C8X C10X 110.6(13) ?
C11X C8X C10X 105.8(14) ?
C9X C8X C7X 107.9(16) ?
C11X C8X C7X 114.2(11) ?
C10X C8X C7X 108.5(15) ?
C8X C9X H9X1 109.5 ?
C8X C9X H9X2 109.5 ?
H9X1 C9X H9X2 109.5 ?
C8X C9X H9X3 109.5 ?
H9X1 C9X H9X3 109.5 ?
H9X2 C9X H9X3 109.5 ?
C8X C10X H10S 109.5 ?
C8X C10X H10T 109.5 ?
H10S C10X H10T 109.5 ?
C8X C10X H10U 109.5 ?
H10S C10X H10U 109.5 ?
H10T C10X H10U 109.5 ?
C8X C11X H11G 109.5 ?
C8X C11X H11H 109.5 ?
H11G C11X H11H 109.5 ?
C8X C11X H11I 109.5 ?
H11G C11X H11I 109.5 ?
H11H C11X H11I 109.5 ?
C16X O3X Mn4 114.6(9) ?
C16X O3X Mn3 153.6(10) ?
Mn4 O3X Mn3 91.8(7) ?
C16X O3X Li2 109.6(13) ?
Mn4 O3X Li2 78.2(8) ?
Mn3 O3X Li2 74.7(6) ?
C18X O4X Mn4 116.0(6) ?
C18X O4X Li2 114.2(6) ?
Mn4 O4X Li2 84.2(3) ?
C15X C12X H12D 109.5 ?
C15X C12X H12E 109.5 ?
H12D C12X H12E 109.5 ?
C15X C12X H12F 109.5 ?
H12D C12X H12F 109.5 ?
H12E C12X H12F 109.5 ?
C15X C13X H13D 109.5 ?
C15X C13X H13E 109.5 ?
H13D C13X H13E 109.5 ?
C15X C13X H13F 109.5 ?
H13D C13X H13F 109.5 ?
H13E C13X H13F 109.5 ?
C15X C14X H14D 109.5 ?
C15X C14X H14E 109.5 ?
H14D C14X H14E 109.5 ?
C15X C14X H14F 109.5 ?
H14D C14X H14F 109.5 ?
H14E C14X H14F 109.5 ?
C16X C15X C14X 113(3) ?
C16X C15X C13X 113(2) ?
C14X C15X C13X 110(3) ?
C16X C15X C12X 106(2) ?
C14X C15X C12X 111(2) ?
C13X C15X C12X 103(2) ?
O3X C16X C17X 122.8(12) ?
O3X C16X C15X 113.7(18) ?
C17X C16X C15X 123.3(17) ?
C16X C17X C18X 123.4(8) ?
C16X C17X H17X 118.3 ?
C18X C17X H17X 118.3 ?
O4X C18X C17X 122.4(8) ?
O4X C18X C19X 116.8(10) ?
C17X C18X C19X 120.8(10) ?
C22X C19X C21X 110.9(12) ?
C22X C19X C18X 107.8(12) ?
C21X C19X C18X 114.7(12) ?
C22X C19X C20X 107.5(14) ?
C21X C19X C20X 110.5(13) ?
C18X C19X C20X 105.0(11) ?
C19X C20X H20D 109.5 ?
C19X C20X H20E 109.5 ?
H20D C20X H20E 109.5 ?
C19X C20X H20F 109.5 ?
H20D C20X H20F 109.5 ?
H20E C20X H20F 109.5 ?
C19X C21X H21D 109.5 ?
C19X C21X H21E 109.5 ?
H21D C21X H21E 109.5 ?
C19X C21X H21F 109.5 ?
H21D C21X H21F 109.5 ?
H21E C21X H21F 109.5 ?
C19X C22X H22D 109.5 ?
C19X C22X H22E 109.5 ?
H22D C22X H22E 109.5 ?
C19X C22X H22F 109.5 ?
H22D C22X H22F 109.5 ?
H22E C22X H22F 109.5 ?

loop_
_geom_bond_atom_site_label_1
_geom_bond_atom_site_label_2
_geom_bond_distance
_geom_bond_publ_flag
Mn1 O2 2.045(3) y
Mn1 O1 2.074(2) y
Mn1 O5 2.157(3) y
Mn1 O6 2.187(2) y
Mn1 O3 2.189(2) y
Mn1 O4 2.304(2) y
Mn1 Li1 2.938(6) ?
Mn1 Mn2 3.1613(10) ?
Mn2 O8 2.059(2) y
Mn2 O7 2.079(2) y
Mn2 O10 2.162(3) y
Mn2 O6 2.210(2) y
Mn2 O4 2.304(2) y
Mn2 O3 2.335(2) y
Mn2 Li1 2.884(7) ?
Li1 O9 1.820(7) y
Li1 O4 1.956(7) y
Li1 O10 2.010(7) y
Li1 O5 2.076(7) y
Li1 O6 2.420(7) ?
Mn3 O18 1.976(6) ?
Mn3 O15 2.057(3) ?
Mn3 O17 2.058(19) ?
Mn3 O16 2.080(3) ?
Mn3 O13 2.234(3) ?
Mn3 O3X 2.309(17) ?
Mn3 O14 2.313(3) ?
Mn3 O2X 2.399(6) ?
Mn3 Li2 2.908(9) ?
Mn3 Mn4 3.1438(11) ?
Mn4 O4X 1.936(7) ?
Mn4 O12 2.059(3) ?
Mn4 O11 2.060(3) ?
Mn4 O3X 2.062(15) ?
Mn4 O13 2.275(3) ?
Mn4 O14 2.303(3) ?
Mn4 O17 2.350(17) ?
Mn4 O19 2.384(6) ?
Mn4 Li2 2.880(9) ?
Li2 O2X 1.721(12) ?
Li2 O19 1.738(13) ?
Li2 O20 1.838(11) ?
Li2 O1X 1.890(12) ?
Li2 O14 1.945(8) ?
Li2 O4X 2.336(13) ?
Li2 O18 2.352(12) ?
Li2 O17 2.38(3) ?
Li2 O3X 2.48(3) ?
Li2 C5X 2.572(13) ?
Li2 C7X 2.638(14) ?
Li2 C104 2.649(13) ?
O1 C5 1.270(4) ?
O2 C7 1.269(4) ?
O3 C16 1.284(4) ?
O4 C18 1.292(4) ?
O5 C27 1.280(4) ?
O6 C29 1.299(4) ?
O7 C38 1.284(4) ?
O8 C40 1.280(4) ?
O9 C49 1.239(4) ?
O10 C51 1.296(4) ?
O11 C60 1.257(6) ?
O12 C62 1.263(5) ?
O13 C71 1.292(4) ?
O14 C73 1.296(4) ?
O15 C82 1.261(6) ?
O16 C84 1.260(4) ?
C1 C4 1.535(6) ?
C1 H1A 0.9800 ?
C1 H1B 0.9800 ?
C1 H1C 0.9800 ?
C2 C4 1.531(5) ?
C2 H2A 0.9800 ?
C2 H2B 0.9800 ?
C2 H2C 0.9800 ?
C3 C4 1.537(5) ?
C3 H3A 0.9800 ?
C3 H3B 0.9800 ?
C3 H3C 0.9800 ?
C4 C5 1.541(5) ?
C5 C6 1.395(5) ?
C6 C7 1.401(5) ?
C6 H6 0.9500 ?
C7 C8 1.540(5) ?
C8 C9 1.511(6) ?
C8 C10 1.511(6) ?
C8 C11 1.525(6) ?
C9 H9A 0.9800 ?
C9 H9B 0.9800 ?
C9 H9C 0.9800 ?
C10 H10A 0.9800 ?
C10 H10B 0.9800 ?
C10 H10C 0.9800 ?
C11 H11A 0.9800 ?
C11 H11B 0.9800 ?
C11 H11C 0.9800 ?
C12 C15 1.537(5) ?
C12 H12A 0.9800 ?
C12 H12B 0.9800 ?
C12 H12C 0.9800 ?
C13 C15 1.524(5) ?
C13 H13A 0.9800 ?
C13 H13B 0.9800 ?
C13 H13C 0.9800 ?
C14 C15 1.545(5) ?
C14 H14A 0.9800 ?
C14 H14B 0.9800 ?
C14 H14C 0.9800 ?
C15 C16 1.539(5) ?
C16 C17 1.404(5) ?
C17 C18 1.401(5) ?
C17 H17 0.9500 ?
C18 C19 1.520(5) ?
C19 C20 1.531(5) ?
C19 C22 1.541(5) ?
C19 C21 1.545(5) ?
C20 H20A 0.9800 ?
C20 H20B 0.9800 ?
C20 H20C 0.9800 ?
C21 H21A 0.9800 ?
C21 H21B 0.9800 ?
C21 H21C 0.9800 ?
C22 H22A 0.9800 ?
C22 H22B 0.9800 ?
C22 H22C 0.9800 ?
C23 C26 1.535(5) ?
C23 H23A 0.9800 ?
C23 H23B 0.9800 ?
C23 H23C 0.9800 ?
C24 C26 1.526(5) ?
C24 H24A 0.9800 ?
C24 H24B 0.9800 ?
C24 H24C 0.9800 ?
C25 C26 1.517(5) ?
C25 H25A 0.9800 ?
C25 H25B 0.9800 ?
C25 H25C 0.9800 ?
C26 C27 1.545(5) ?
C27 C28 1.403(5) ?
C28 C29 1.404(5) ?
C28 H28 0.9500 ?
C29 C33 1.528(5) ?
C30 C33 1.525(5) ?
C30 H30A 0.9800 ?
C30 H30B 0.9800 ?
C30 H30C 0.9800 ?
C31 C33 1.543(5) ?
C31 H31A 0.9800 ?
C31 H31B 0.9800 ?
C31 H31C 0.9800 ?
C32 C33 1.521(5) ?
C32 H32A 0.9800 ?
C32 H32B 0.9800 ?
C32 H32C 0.9800 ?
C34 C37 1.530(5) ?
C34 H34A 0.9800 ?
C34 H34B 0.9800 ?
C34 H34C 0.9800 ?
C35 C37 1.536(5) ?
C35 H35A 0.9800 ?
C35 H35B 0.9800 ?
C35 H35C 0.9800 ?
C36 C37 1.535(5) ?
C36 H36A 0.9800 ?
C36 H36B 0.9800 ?
C36 H36C 0.9800 ?
C37 C38 1.532(5) ?
C38 C39 1.398(5) ?
C39 C40 1.395(5) ?
C39 H39 0.9500 ?
C40 C43 1.539(5) ?
C41 C43 1.526(6) ?
C41 H41A 0.9800 ?
C41 H41B 0.9800 ?
C41 H41C 0.9800 ?
C42 C43 1.518(6) ?
C42 H42A 0.9800 ?
C42 H42B 0.9800 ?
C42 H42C 0.9800 ?
C43 C44 1.526(5) ?
C44 H44A 0.9800 ?
C44 H44B 0.9800 ?
C44 H44C 0.9800 ?
C45 C48 1.526(5) ?
C45 H45A 0.9800 ?
C45 H45B 0.9800 ?
C45 H45C 0.9800 ?
C46 C48 1.529(5) ?
C46 H46A 0.9800 ?
C46 H46B 0.9800 ?
C46 H46C 0.9800 ?
C47 C48 1.541(6) ?
C47 H47A 0.9800 ?
C47 H47B 0.9800 ?
C47 H47C 0.9800 ?
C48 C49 1.547(5) ?
C49 C50 1.425(5) ?
C50 C51 1.388(5) ?
C50 H50 0.9500 ?
C51 C52 1.544(5) ?
C52 C55 1.522(7) ?
C52 C54 1.523(6) ?
C52 C53 1.552(7) ?
C53 H53A 0.9800 ?
C53 H53B 0.9800 ?
C53 H53C 0.9800 ?
C54 H54A 0.9800 ?
C54 H54B 0.9800 ?
C54 H54C 0.9800 ?
C55 H55A 0.9800 ?
C55 H55B 0.9800 ?
C55 H55C 0.9800 ?
C53X H53D 0.9800 ?
C53X H53E 0.9800 ?
C53X H53F 0.9800 ?
C54X H54D 0.9800 ?
C54X H54E 0.9800 ?
C54X H54F 0.9800 ?
C55X H55D 0.9800 ?
C55X H55E 0.9800 ?
C55X H55F 0.9800 ?
C60 C61 1.388(8) ?
C60 C59 1.607(8) ?
C59 C57 1.492(9) ?
C59 C58 1.533(9) ?
C59 C56 1.543(9) ?
C56 H56A 0.9800 ?
C56 H56B 0.9800 ?
C56 H56C 0.9800 ?
C57 H57A 0.9800 ?
C57 H57B 0.9800 ?
C57 H57C 0.9800 ?
C58 H58A 0.9800 ?
C58 H58B 0.9800 ?
C58 H58C 0.9800 ?
C59X C57X 1.497(13) ?
C59X C56X 1.502(15) ?
C59X C58X 1.558(13) ?
C56X H56D 0.9800 ?
C56X H56E 0.9800 ?
C56X H56F 0.9800 ?
C57X H57D 0.9800 ?
C57X H57E 0.9800 ?
C57X H57F 0.9800 ?
C58X H58D 0.9800 ?
C58X H58E 0.9800 ?
C58X H58F 0.9800 ?
C61 C62 1.410(7) ?
C61 H61 0.9500 ?
C62 C63 1.533(7) ?
C63 C64 1.512(7) ?
C63 C66 1.515(6) ?
C63 C65 1.538(6) ?
C64 H64A 0.9800 ?
C64 H64B 0.9800 ?
C64 H64C 0.9800 ?
C65 H65A 0.9800 ?
C65 H65B 0.9800 ?
C65 H65C 0.9800 ?
C66 H66A 0.9800 ?
C66 H66B 0.9800 ?
C66 H66C 0.9800 ?
C67 C69 1.526(5) ?
C67 H67A 0.9800 ?
C67 H67B 0.9800 ?
C67 H67C 0.9800 ?
C68 C69 1.536(6) ?
C68 H68A 0.9800 ?
C68 H68B 0.9800 ?
C68 H68C 0.9800 ?
C69 C71 1.530(5) ?
C69 C70 1.533(6) ?
C70 H70A 0.9800 ?
C70 H70B 0.9800 ?
C70 H70C 0.9800 ?
C71 C72 1.400(5) ?
C72 C73 1.384(5) ?
C72 H72 0.9500 ?
C73 C74 1.536(5) ?
C74 C77 1.530(5) ?
C74 C76 1.531(6) ?
C74 C75 1.536(6) ?
C75 H75A 0.9800 ?
C75 H75B 0.9800 ?
C75 H75C 0.9800 ?
C76 H76A 0.9800 ?
C76 H76B 0.9800 ?
C76 H76C 0.9800 ?
C77 H77A 0.9800 ?
C77 H77B 0.9800 ?
C77 H77C 0.9800 ?
C81 C78 1.518(7) ?
C81 C79 1.555(8) ?
C81 C82 1.560(6) ?
C81 C80 1.587(8) ?
C78 H78A 0.9800 ?
C78 H78B 0.9800 ?
C78 H78C 0.9800 ?
C79 H79A 0.9800 ?
C79 H79B 0.9800 ?
C79 H79C 0.9800 ?
C80 H80A 0.9800 ?
C80 H80B 0.9800 ?
C80 H80C 0.9800 ?
C78X H78D 0.9800 ?
C78X H78E 0.9800 ?
C78X H78F 0.9800 ?
C79X H79D 0.9800 ?
C79X H79E 0.9800 ?
C79X H79F 0.9800 ?
C80X H80D 0.9800 ?
C80X H80E 0.9800 ?
C80X H80F 0.9800 ?
C82 C83 1.381(6) ?
C83 C84 1.396(5) ?
C83 H83 0.9500 ?
C84 C85 1.532(5) ?
C85 C86 1.525(5) ?
C85 C88 1.539(6) ?
C85 C87 1.542(6) ?
C86 H86A 0.9800 ?
C86 H86B 0.9800 ?
C86 H86C 0.9800 ?
C87 H87A 0.9800 ?
C87 H87B 0.9800 ?
C87 H87C 0.9800 ?
C88 H88A 0.9800 ?
C88 H88B 0.9800 ?
C88 H88C 0.9800 ?
O17 C93 1.24(2) ?
O18 C95 1.295(9) ?
C89 C92 1.59(3) ?
C89 H89A 0.9800 ?
C89 H89B 0.9800 ?
C89 H89C 0.9800 ?
C90 C92 1.54(4) ?
C90 H90A 0.9800 ?
C90 H90B 0.9800 ?
C90 H90C 0.9800 ?
C91 C92 1.46(5) ?
C91 H91A 0.9800 ?
C91 H91B 0.9800 ?
C91 H91C 0.9800 ?
C92 C93 1.55(5) ?
C93 C94 1.389(9) ?
C94 C95 1.398(9) ?
C94 H94 0.9500 ?
C95 C96 1.542(10) ?
C96 C99 1.510(11) ?
C96 C98 1.559(11) ?
C96 C97 1.563(11) ?
C97 H97A 0.9800 ?
C97 H97B 0.9800 ?
C97 H97C 0.9800 ?
C98 H98A 0.9800 ?
C98 H98B 0.9800 ?
C98 H98C 0.9800 ?
C99 H99A 0.9800 ?
C99 H99B 0.9800 ?
C99 H99C 0.9800 ?
O19 C104 1.267(9) ?
O20 C106 1.304(11) ?
C100 C103 1.44(2) ?
C100 H10D 0.9800 ?
C100 H10E 0.9800 ?
C100 H10F 0.9800 ?
C101 C103 1.525(15) ?
C101 H10G 0.9800 ?
C101 H10H 0.9800 ?
C101 H10I 0.9800 ?
C102 C103 1.527(11) ?
C102 H10J 0.9800 ?
C102 H10K 0.9800 ?
C102 H10L 0.9800 ?
C103 C104 1.550(10) ?
C104 C105 1.372(10) ?
C105 C106 1.427(12) ?
C105 H105 0.9500 ?
C106 C107 1.51(2) ?
C107 C109 1.510(18) ?
C107 C110 1.542(16) ?
C107 C108 1.58(3) ?
C108 H10M 0.9800 ?
C108 H10N 0.9800 ?
C108 H10O 0.9800 ?
C109 H10P 0.9800 ?
C109 H10Q 0.9800 ?
C109 H10R 0.9800 ?
C110 H11D 0.9800 ?
C110 H11E 0.9800 ?
C110 H11F 0.9800 ?
O1X C7X 1.178(13) ?
O2X C5X 1.277(10) ?
C1X C4X 1.507(13) ?
C1X H1X1 0.9800 ?
C1X H1X2 0.9800 ?
C1X H1X3 0.9800 ?
C2X C4X 1.494(13) ?
C2X H2X1 0.9800 ?
C2X H2X2 0.9800 ?
C2X H2X3 0.9800 ?
C3X C4X 1.548(13) ?
C3X H3X1 0.9800 ?
C3X H3X2 0.9800 ?
C3X H3X3 0.9800 ?
C4X C5X 1.563(12) ?
C5X C6X 1.385(10) ?
C6X C7X 1.438(13) ?
C6X H6X 0.9500 ?
C7X C8X 1.56(2) ?
C8X C9X 1.47(3) ?
C8X C11X 1.542(19) ?
C8X C10X 1.56(2) ?
C9X H9X1 0.9800 ?
C9X H9X2 0.9800 ?
C9X H9X3 0.9800 ?
C10X H10S 0.9800 ?
C10X H10T 0.9800 ?
C10X H10U 0.9800 ?
C11X H11G 0.9800 ?
C11X H11H 0.9800 ?
C11X H11I 0.9800 ?
O3X C16X 1.36(2) ?
O4X C18X 1.314(11) ?
C12X C15X 1.61(4) ?
C12X H12D 0.9800 ?
C12X H12E 0.9800 ?
C12X H12F 0.9800 ?
C13X C15X 1.59(4) ?
C13X H13D 0.9800 ?
C13X H13E 0.9800 ?
C13X H13F 0.9800 ?
C14X C15X 1.47(3) ?
C14X H14D 0.9800 ?
C14X H14E 0.9800 ?
C14X H14F 0.9800 ?
C15X C16X 1.46(5) ?
C16X C17X 1.373(11) ?
C17X C18X 1.422(12) ?
C17X H17X 0.9500 ?
C18X C19X 1.55(2) ?
C19X C22X 1.477(18) ?
C19X C21X 1.50(2) ?
C19X C20X 1.59(2) ?
C20X H20D 0.9800 ?
C20X H20E 0.9800 ?
C20X H20F 0.9800 ?
C21X H21D 0.9800 ?
C21X H21E 0.9800 ?
C21X H21F 0.9800 ?
C22X H22D 0.9800 ?
C22X H22E 0.9800 ?
C22X H22F 0.9800 ?
